data_7224696
loop_
_publ_author_name
'zhou, Yang-Yang'
'Kong, Ya-jie'
'Jia, Qianqian'
'Yao, shuang'
'Yan, Jinghui'

_publ_section_title
;
 Supermolecular assembly of polyoxoanion and metal-organic cationic units
 towards model of core--shell nanostructure
;
_journal_name_full 'RSC Adv.'
_journal_paper_doi 10.1039/C6RA00223D
_journal_year 2016
_chemical_formula_sum 'C24 H89 N16 Ni4 O50 P V18'
_chemical_formula_weight 2584.84
_chemical_name_systematic
; 
 ? 
;
_space_group_IT_number 62
_symmetry_cell_setting orthorhombic
_symmetry_space_group_name_Hall '-P 2ac 2n'
_symmetry_space_group_name_H-M 'P n m a'
_atom_sites_solution_hydrogens constr
_atom_sites_solution_primary direct
_atom_sites_solution_secondary difmap
_audit_creation_method SHELXL-97
_audit_update_record
;
2016-01-02 deposited with the CCDC.
2016-03-21 downloaded from the CCDC.
;
_cell_angle_alpha 90.00
_cell_angle_beta 90.00
_cell_angle_gamma 90.00
_cell_formula_units_Z 4
_cell_length_a 11.7978(9)
_cell_length_b 26.8599(19)
_cell_length_c 23.7929(17)
_cell_measurement_reflns_used 41009
_cell_measurement_temperature 293(2)
_cell_measurement_theta_max 27.19
_cell_measurement_theta_min 1.14
_cell_volume 7539.7(10)
_computing_structure_refinement 'SHELXL-97 (Sheldrick, 1997)'
_computing_structure_solution 'SHELXS-97 (Sheldrick, 1990)'
_diffrn_ambient_temperature 293(2)
_diffrn_measured_fraction_theta_full 0.989
_diffrn_measured_fraction_theta_max 0.989
_diffrn_measurement_device_type 'Bruker APEX area-detector diffractometer'
_diffrn_measurement_method '\f and \w scan'
_diffrn_radiation_monochromator graphite
_diffrn_radiation_source 'fine-focus sealed tube'
_diffrn_radiation_type MoK\a
_diffrn_radiation_wavelength 0.71073
_diffrn_reflns_av_R_equivalents 0.0575
_diffrn_reflns_av_sigmaI/netI 0.0481
_diffrn_reflns_limit_h_max 14
_diffrn_reflns_limit_h_min -14
_diffrn_reflns_limit_k_max 33
_diffrn_reflns_limit_k_min -34
_diffrn_reflns_limit_l_max 30
_diffrn_reflns_limit_l_min -25
_diffrn_reflns_number 41009
_diffrn_reflns_theta_full 27.19
_diffrn_reflns_theta_max 27.19
_diffrn_reflns_theta_min 1.14
_exptl_absorpt_coefficient_mu 3.213
_exptl_absorpt_correction_T_max 0.7394
_exptl_absorpt_correction_T_min 0.4170
_exptl_absorpt_correction_type multi-scan
_exptl_absorpt_process_details 'ABSCOR by T.Higashi    8 March, 1995'
_exptl_crystal_colour black
_exptl_crystal_density_diffrn 2.277
_exptl_crystal_density_method 'not measured'
_exptl_crystal_description block
_exptl_crystal_F_000 5144
_exptl_crystal_size_max 0.33
_exptl_crystal_size_mid 0.12
_exptl_crystal_size_min 0.10
_refine_diff_density_max 1.122
_refine_diff_density_min -1.679
_refine_diff_density_rms 0.204
_refine_ls_extinction_method none
_refine_ls_goodness_of_fit_ref 1.086
_refine_ls_hydrogen_treatment mixed
_refine_ls_matrix_type full
_refine_ls_number_parameters 545
_refine_ls_number_reflns 8485
_refine_ls_number_restraints 18
_refine_ls_restrained_S_all 1.086
_refine_ls_R_factor_all 0.1076
_refine_ls_R_factor_gt 0.0729
_refine_ls_shift/su_max 0.000
_refine_ls_shift/su_mean 0.000
_refine_ls_structure_factor_coef Fsqd
_refine_ls_weighting_details 'calc w=1/[\s^2^(Fo^2^)+(0.0177P)^2^+180.6994P] where P=(Fo^2^+2Fc^2^)/3'
_refine_ls_weighting_scheme calc
_refine_ls_wR_factor_gt 0.1484
_refine_ls_wR_factor_ref 0.1666
_reflns_number_gt 6195
_reflns_number_total 8485
_reflns_threshold_expression >2sigma(I)
_cod_data_source_file c6ra00223d2.cif
_cod_data_source_block 2
_cod_depositor_comments
;
The following automatic conversions were performed:

'_symmetry_cell_setting' value 'Orthorhombic' changed to
'orthorhombic' according to
/usr/data/users/saulius/crontab/automatic-downloads/rss-feeds/RSC/lib/dictionaries/cif_core.dic
dictionary named 'cif_core.dic' version 2.4.2 from 2011-04-26.

Automatic conversion script
Id: cif_fix_values 4268 2015-11-12 08:31:59Z antanas 
;
_cod_original_sg_symbol_H-M Pnma
_cod_database_code 7224696

loop_
_symmetry_equiv_pos_as_xyz
'x, y, z'
'-x+1/2, -y, z+1/2'
'x+1/2, -y+1/2, -z+1/2'
'-x, y+1/2, -z'
'-x, -y, -z'
'x-1/2, y, -z-1/2'
'-x-1/2, y-1/2, z-1/2'
'x, -y-1/2, z'

loop_
_atom_site_label
_atom_site_type_symbol
_atom_site_fract_x
_atom_site_fract_y
_atom_site_fract_z
_atom_site_U_iso_or_equiv
_atom_site_adp_type
_atom_site_occupancy
_atom_site_symmetry_multiplicity
_atom_site_calc_flag
_atom_site_refinement_flags
_atom_site_disorder_assembly
_atom_site_disorder_group
V1 V 0.88092(17) 0.2500 0.64885(7) 0.0166(4) Uani 1 2 d S . .
V2 V 1.12167(11) 0.18635(5) 0.59932(5) 0.0169(3) Uani 1 1 d . . .
V3 V 1.19298(11) 0.18448(5) 0.44671(5) 0.0154(3) Uani 1 1 d . . .
V4 V 1.02885(16) 0.2500 0.34871(7) 0.0157(4) Uani 1 2 d S . .
V5 V 0.77546(11) 0.18164(5) 0.40245(5) 0.0165(3) Uani 1 1 d . . .
V6 V 0.70136(12) 0.18126(5) 0.54629(5) 0.0164(3) Uani 1 1 d . . .
V7 V 0.94080(12) 0.11808(5) 0.49709(6) 0.0172(3) Uani 1 1 d . . .
V8 V 0.89095(12) 0.14646(6) 0.61167(6) 0.0208(3) Uani 1 1 d . . .
V9 V 1.2659(2) 0.2500 0.54567(9) 0.0270(5) Uani 1 2 d S . .
V10 V 1.00725(13) 0.14743(6) 0.38236(6) 0.0223(3) Uani 1 1 d . . .
V11 V 0.63079(17) 0.2500 0.45919(8) 0.0211(4) Uani 1 2 d S . .
P1 P 0.9569(2) 0.2500 0.49754(11) 0.0118(5) Uani 1 2 d S . .
Ni1 Ni 0.52069(14) 0.2500 0.70428(6) 0.0247(4) Uani 1 2 d S . .
Ni2 Ni 0.37193(15) 0.2500 0.29503(6) 0.0278(4) Uani 1 2 d S . .
Ni3 Ni 0.25750(12) 0.00010(5) 0.03051(6) 0.0377(3) Uani 1 1 d . . .
O1 O 0.8870(5) 0.2036(2) 0.4867(2) 0.0207(12) Uani 1 1 d . . .
O2 O 1.0604(6) 0.2500 0.4573(3) 0.0176(17) Uani 1 2 d S . .
O3 O 1.0005(6) 0.2500 0.5583(3) 0.0192(17) Uani 1 2 d S . .
O4 O 0.8378(7) 0.2500 0.7135(3) 0.0253(19) Uani 1 2 d S . .
O5 O 0.7871(5) 0.1988(2) 0.6132(2) 0.0225(13) Uani 1 1 d . . .
O6 O 0.9898(5) 0.1936(2) 0.6491(2) 0.0195(12) Uani 1 1 d . . .
O7 O 0.6638(7) 0.2500 0.5368(3) 0.0204(17) Uani 1 2 d S . .
O8 O 0.8059(5) 0.1266(2) 0.5450(2) 0.0226(13) Uani 1 1 d . . .
O9 O 1.0180(5) 0.1370(2) 0.5665(2) 0.0200(12) Uani 1 1 d . . .
O10 O 1.2022(5) 0.1513(3) 0.6364(2) 0.0287(14) Uani 1 1 d . . .
O11 O 1.1818(7) 0.2500 0.6180(3) 0.0216(18) Uani 1 2 d S . .
O12 O 0.5883(5) 0.1558(2) 0.5707(2) 0.0258(13) Uani 1 1 d . . .
O13 O 0.8677(6) 0.1035(3) 0.6565(3) 0.0396(18) Uani 1 1 d . . .
O14 O 1.2027(5) 0.1877(2) 0.5294(2) 0.0204(12) Uani 1 1 d . . .
O15 O 1.3983(8) 0.2500 0.5614(4) 0.033(2) Uani 1 2 d S . .
O16 O 1.2782(7) 0.2500 0.4562(4) 0.0236(18) Uani 1 2 d S . .
O17 O 1.3016(5) 0.1512(2) 0.4306(2) 0.0269(14) Uani 1 1 d . . .
O18 O 1.0738(5) 0.1356(2) 0.4524(2) 0.0188(12) Uani 1 1 d . . .
O19 O 0.9518(6) 0.0581(2) 0.4988(3) 0.0285(14) Uani 1 1 d . . .
O20 O 0.6731(5) 0.1787(2) 0.4661(2) 0.0217(13) Uani 1 1 d . . .
O21 O 0.4984(7) 0.2500 0.4388(4) 0.032(2) Uani 1 2 d S . .
O22 O 0.7323(7) 0.2500 0.3989(3) 0.0217(18) Uani 1 2 d S . .
O23 O 0.8703(5) 0.1256(2) 0.4221(2) 0.0241(13) Uani 1 1 d . . .
O24 O 1.1257(5) 0.1959(2) 0.3729(2) 0.0257(14) Uani 1 1 d . . .
O25 O 0.9121(5) 0.1991(2) 0.3588(2) 0.0206(12) Uani 1 1 d . . .
O26 O 0.6969(5) 0.1576(2) 0.3544(2) 0.0276(14) Uani 1 1 d . . .
O27 O 1.0509(7) 0.2500 0.2812(3) 0.0238(19) Uani 1 2 d S . .
O28 O 1.0315(6) 0.1053(3) 0.3366(3) 0.0393(17) Uani 1 1 d . . .
O1W O 0.5197(6) 0.1031(3) 0.4469(3) 0.0457(19) Uani 1 1 d . . .
O2W O 0.3720(7) 0.1070(3) 0.5529(4) 0.058(2) Uani 1 1 d . . .
N1 N 0.2954(11) -0.0413(4) -0.0314(5) 0.071(3) Uani 1 1 d . . .
H1A H 0.3707 -0.0467 -0.0317 0.085 Uiso 1 1 calc R . .
H1B H 0.2605 -0.0709 -0.0277 0.085 Uiso 1 1 calc R . .
N2 N 0.1704(7) 0.0383(3) -0.0206(4) 0.043(2) Uani 1 1 d . . .
H2A H 0.1047 0.0476 -0.0046 0.051 Uiso 1 1 calc R . .
H2B H 0.2087 0.0660 -0.0306 0.051 Uiso 1 1 calc R . .
N3 N 0.3462(12) -0.0388(4) 0.0817(5) 0.076(4) Uani 1 1 d . . .
H3A H 0.3090 -0.0672 0.0900 0.091 Uiso 1 1 calc R . .
H3B H 0.4124 -0.0471 0.0654 0.091 Uiso 1 1 calc R . .
N4 N 0.2240(8) 0.0414(3) 0.0934(4) 0.043(2) Uani 1 1 d . . .
H4A H 0.2627 0.0702 0.0906 0.051 Uiso 1 1 calc R . .
H4B H 0.1495 0.0486 0.0939 0.051 Uiso 1 1 calc R . .
N5 N 0.4560(9) 0.1967(4) 0.3284(4) 0.051(3) Uani 1 1 d . A .
H5A H 0.5301 0.2046 0.3295 0.061 Uiso 1 1 calc R . .
H5B H 0.4320 0.1915 0.3638 0.061 Uiso 1 1 calc R . .
N6 N 0.2840(8) 0.1989(4) 0.2610(4) 0.057(3) Uani 1 1 d . . .
H6A H 0.2101 0.2047 0.2679 0.068 Uiso 1 1 calc R . .
H6B H 0.2943 0.1999 0.2236 0.068 Uiso 1 1 calc R . .
N7 N 0.4381(7) 0.1976(3) 0.6688(3) 0.036(2) Uani 1 1 d . . .
H7A H 0.3636 0.2048 0.6692 0.043 Uiso 1 1 calc R . .
H7B H 0.4602 0.1948 0.6327 0.043 Uiso 1 1 calc R . .
N8 N 0.6047(7) 0.1981(3) 0.7392(3) 0.036(2) Uani 1 1 d . . .
H8A H 0.6792 0.2050 0.7370 0.043 Uiso 1 1 calc R . .
H8B H 0.5858 0.1963 0.7758 0.043 Uiso 1 1 calc R . .
C1 C 0.2614(16) -0.0181(6) -0.0846(7) 0.091(6) Uani 1 1 d . . .
H1C H 0.2529 -0.0430 -0.1139 0.109 Uiso 1 1 calc R . .
H1D H 0.3168 0.0063 -0.0966 0.109 Uiso 1 1 calc R . .
C2 C 0.1477(13) 0.0067(6) -0.0715(6) 0.068(4) Uani 1 1 d . . .
H2 H 0.0924 -0.0191 -0.0615 0.082 Uiso 1 1 calc R . .
C3 C 0.2559(15) 0.0155(6) 0.1453(7) 0.078(4) Uani 1 1 d U . .
H3C H 0.2739 0.0423 0.1718 0.093 Uiso 1 1 calc R . .
C4 C 0.3689(14) -0.0103(6) 0.1350(7) 0.082(5) Uani 1 1 d U . .
H4C H 0.4295 0.0137 0.1299 0.098 Uiso 1 1 calc R . .
H4D H 0.3882 -0.0324 0.1658 0.098 Uiso 1 1 calc R . .
C6 C 0.182(4) -0.0108(18) 0.1708(19) 0.33(3) Uani 1 1 d U . .
H6C H 0.2152 -0.0253 0.2038 0.493 Uiso 1 1 calc R . .
H6D H 0.1557 -0.0367 0.1463 0.493 Uiso 1 1 calc R . .
H6E H 0.1192 0.0099 0.1816 0.493 Uiso 1 1 calc R . .
C5 C 0.107(2) 0.0335(8) -0.1194(9) 0.133(9) Uani 1 1 d . . .
H5C H 0.0946 0.0107 -0.1499 0.200 Uiso 1 1 calc R . .
H5D H 0.1619 0.0580 -0.1304 0.200 Uiso 1 1 calc R . .
H5E H 0.0369 0.0497 -0.1101 0.200 Uiso 1 1 calc R . .
C7 C 0.4391(14) 0.1503(5) 0.2941(7) 0.073(5) Uani 1 1 d . . .
C8 C 0.3140(15) 0.1489(6) 0.2819(8) 0.089(6) Uani 1 1 d . A .
C9A C 0.465(2) 0.1014(8) 0.3092(9) 0.044(5) Uani 0.50 1 d P A 1
H9AA H 0.5438 0.0989 0.3183 0.066 Uiso 0.50 1 calc PR A 1
H9AB H 0.4478 0.0796 0.2783 0.066 Uiso 0.50 1 calc PR A 1
H9AC H 0.4202 0.0920 0.3412 0.066 Uiso 0.50 1 calc PR A 1
C9B C 0.298(2) 0.1026(10) 0.2600(11) 0.058(7) Uani 0.50 1 d P A 2
H9BA H 0.2195 0.0985 0.2503 0.088 Uiso 0.50 1 calc PR A 2
H9BB H 0.3190 0.0780 0.2873 0.088 Uiso 0.50 1 calc PR A 2
H9BC H 0.3438 0.0988 0.2270 0.088 Uiso 0.50 1 calc PR A 2
C10 C 0.5816(10) 0.1492(4) 0.7114(4) 0.043(3) Uani 1 1 d . . .
H10 H 0.6245 0.1474 0.6762 0.051 Uiso 1 1 calc R . .
C11 C 0.4576(10) 0.1500(4) 0.6982(5) 0.049(3) Uani 1 1 d . . .
H11A H 0.4372 0.1221 0.6744 0.059 Uiso 1 1 calc R . .
H11B H 0.4131 0.1484 0.7325 0.059 Uiso 1 1 calc R . .
C12 C 0.6103(15) 0.1047(5) 0.7471(6) 0.073(4) Uani 1 1 d . . .
H12A H 0.6906 0.1038 0.7536 0.110 Uiso 1 1 calc R . .
H12B H 0.5872 0.0749 0.7281 0.110 Uiso 1 1 calc R . .
H12C H 0.5713 0.1071 0.7824 0.110 Uiso 1 1 calc R . .

loop_
_atom_site_aniso_label
_atom_site_aniso_U_11
_atom_site_aniso_U_22
_atom_site_aniso_U_33
_atom_site_aniso_U_23
_atom_site_aniso_U_13
_atom_site_aniso_U_12
V1 0.0165(10) 0.0259(10) 0.0075(8) 0.000 -0.0009(7) 0.000
V2 0.0146(7) 0.0262(7) 0.0098(6) 0.0028(5) -0.0009(5) 0.0011(6)
V3 0.0127(7) 0.0220(7) 0.0115(6) -0.0001(5) 0.0004(5) 0.0015(5)
V4 0.0136(9) 0.0244(10) 0.0092(8) 0.000 0.0010(7) 0.000
V5 0.0145(7) 0.0227(7) 0.0122(6) -0.0028(5) 0.0003(5) -0.0015(5)
V6 0.0166(7) 0.0205(7) 0.0120(6) 0.0010(5) -0.0006(5) -0.0023(5)
V7 0.0185(7) 0.0186(7) 0.0146(6) -0.0005(5) 0.0001(5) -0.0006(6)
V8 0.0187(7) 0.0257(8) 0.0179(7) 0.0076(6) 0.0003(6) -0.0005(6)
V9 0.0265(12) 0.0343(12) 0.0204(10) 0.000 -0.0019(9) 0.000
V10 0.0244(8) 0.0282(8) 0.0143(6) -0.0055(6) -0.0008(6) 0.0066(6)
V11 0.0112(10) 0.0375(12) 0.0147(9) 0.000 -0.0017(8) 0.000
P1 0.0128(13) 0.0148(13) 0.0077(11) 0.000 -0.0019(10) 0.000
Ni1 0.0250(9) 0.0362(9) 0.0129(7) 0.000 -0.0001(6) 0.000
Ni2 0.0269(9) 0.0426(10) 0.0140(7) 0.000 0.0007(6) 0.000
Ni3 0.0378(7) 0.0245(6) 0.0507(8) 0.0003(6) 0.0059(6) 0.0013(6)
O1 0.018(3) 0.022(3) 0.022(3) -0.002(2) -0.002(2) -0.002(2)
O2 0.007(4) 0.029(4) 0.017(4) 0.000 0.006(3) 0.000
O3 0.007(4) 0.035(5) 0.015(4) 0.000 0.001(3) 0.000
O4 0.028(5) 0.041(5) 0.007(4) 0.000 0.007(3) 0.000
O5 0.024(3) 0.029(3) 0.015(3) 0.000(2) -0.002(2) -0.002(3)
O6 0.024(3) 0.026(3) 0.008(2) 0.002(2) -0.003(2) 0.001(2)
O7 0.021(4) 0.027(4) 0.014(4) 0.000 0.002(3) 0.000
O8 0.018(3) 0.025(3) 0.024(3) 0.002(2) 0.004(2) -0.001(2)
O9 0.017(3) 0.028(3) 0.015(3) -0.001(2) -0.001(2) 0.003(2)
O10 0.026(3) 0.040(4) 0.020(3) 0.007(3) -0.003(3) 0.005(3)
O11 0.016(4) 0.038(5) 0.011(4) 0.000 0.003(3) 0.000
O12 0.023(3) 0.032(3) 0.023(3) 0.002(3) 0.003(3) -0.006(3)
O13 0.046(4) 0.041(4) 0.032(4) 0.016(3) -0.001(3) -0.007(3)
O14 0.021(3) 0.028(3) 0.012(3) 0.000(2) -0.001(2) 0.002(2)
O15 0.025(5) 0.048(6) 0.026(5) 0.000 -0.006(4) 0.000
O16 0.009(4) 0.032(5) 0.030(5) 0.000 -0.001(3) 0.000
O17 0.021(3) 0.037(4) 0.023(3) -0.002(3) -0.002(3) 0.006(3)
O18 0.014(3) 0.029(3) 0.013(3) 0.000(2) -0.002(2) 0.003(2)
O19 0.034(4) 0.023(3) 0.028(3) 0.001(3) 0.003(3) -0.002(3)
O20 0.019(3) 0.037(3) 0.010(2) 0.000(2) 0.001(2) -0.006(3)
O21 0.010(4) 0.062(7) 0.025(5) 0.000 -0.003(4) 0.000
O22 0.025(5) 0.028(4) 0.011(4) 0.000 0.003(3) 0.000
O23 0.020(3) 0.030(3) 0.022(3) -0.003(2) -0.005(2) -0.002(3)
O24 0.024(3) 0.041(4) 0.012(3) 0.001(2) -0.002(2) 0.006(3)
O25 0.019(3) 0.028(3) 0.015(3) 0.000(2) 0.000(2) 0.000(2)
O26 0.024(3) 0.038(4) 0.020(3) -0.010(3) 0.001(3) -0.004(3)
O27 0.021(4) 0.042(5) 0.009(4) 0.000 0.000(3) 0.000
O28 0.043(4) 0.044(4) 0.031(4) -0.014(3) 0.001(3) 0.009(3)
O1W 0.037(4) 0.038(4) 0.063(5) 0.000(4) -0.011(4) 0.003(3)
O2W 0.045(5) 0.067(6) 0.061(5) -0.012(5) -0.001(4) 0.007(4)
N1 0.087(9) 0.051(7) 0.074(8) -0.016(6) -0.013(7) 0.025(6)
N2 0.030(5) 0.035(5) 0.063(6) 0.000(4) 0.004(4) -0.003(4)
N3 0.111(11) 0.053(7) 0.065(8) 0.005(6) 0.007(7) 0.037(7)
N4 0.045(5) 0.030(5) 0.054(6) 0.003(4) 0.011(5) 0.005(4)
N5 0.049(6) 0.071(7) 0.031(5) 0.008(5) 0.012(4) 0.023(5)
N6 0.043(6) 0.085(8) 0.042(5) -0.034(5) 0.009(5) -0.008(6)
N7 0.034(5) 0.045(5) 0.029(4) 0.000(4) 0.006(4) -0.005(4)
N8 0.038(5) 0.052(5) 0.017(4) 0.004(4) -0.001(3) 0.004(4)
C1 0.117(14) 0.086(12) 0.070(10) -0.039(9) -0.028(10) 0.046(11)
C2 0.075(10) 0.062(9) 0.068(9) -0.012(7) -0.034(8) 0.003(8)
C3 0.086(6) 0.076(6) 0.071(6) 0.006(4) 0.006(4) 0.002(5)
C4 0.089(6) 0.079(6) 0.078(6) 0.004(4) 0.000(5) 0.011(5)
C6 0.33(3) 0.33(3) 0.33(3) 0.001(5) 0.001(5) 0.000(5)
C5 0.17(2) 0.106(17) 0.122(18) -0.020(14) -0.034(16) 0.060(16)
C7 0.075(10) 0.042(7) 0.102(12) 0.002(8) 0.041(9) 0.013(7)
C8 0.086(12) 0.049(9) 0.131(15) -0.041(9) 0.052(11) -0.015(8)
C9A 0.045(14) 0.045(13) 0.041(12) 0.000(10) -0.010(10) 0.006(11)
C9B 0.056(16) 0.069(18) 0.050(15) -0.011(13) -0.011(12) -0.014(14)
C10 0.056(7) 0.040(6) 0.031(5) 0.006(5) 0.011(5) 0.003(5)
C11 0.052(7) 0.046(7) 0.049(7) 0.006(6) 0.006(6) -0.011(6)
C12 0.111(13) 0.060(9) 0.049(8) -0.002(7) -0.012(8) 0.012(9)

loop_
_atom_type_symbol
_atom_type_description
_atom_type_scat_dispersion_real
_atom_type_scat_dispersion_imag
_atom_type_scat_source
C C 0.0033 0.0016 'International Tables Vol C Tables 4.2.6.8 and 6.1.1.4'
H H 0.0000 0.0000 'International Tables Vol C Tables 4.2.6.8 and 6.1.1.4'
N N 0.0061 0.0033 'International Tables Vol C Tables 4.2.6.8 and 6.1.1.4'
O O 0.0106 0.0060 'International Tables Vol C Tables 4.2.6.8 and 6.1.1.4'
V V 0.3005 0.5294 'International Tables Vol C Tables 4.2.6.8 and 6.1.1.4'
Ni Ni 0.3393 1.1124 'International Tables Vol C Tables 4.2.6.8 and 6.1.1.4'
P P 0.1023 0.0942 'International Tables Vol C Tables 4.2.6.8 and 6.1.1.4'

loop_
_geom_angle_atom_site_label_1
_geom_angle_atom_site_label_2
_geom_angle_atom_site_label_3
_geom_angle
_geom_angle_site_symmetry_1
_geom_angle_site_symmetry_3
O4 V1 O5 103.5(3) . 8_565
O4 V1 O5 103.5(3) . .
O5 V1 O5 89.2(4) 8_565 .
O4 V1 O6 101.6(3) . 8_565
O5 V1 O6 80.3(2) 8_565 8_565
O5 V1 O6 154.4(2) . 8_565
O4 V1 O6 101.6(3) . .
O5 V1 O6 154.4(2) 8_565 .
O5 V1 O6 80.3(2) . .
O6 V1 O6 99.4(3) 8_565 .
O4 V1 V8 107.47(5) . 8_565
O5 V1 V8 39.03(18) 8_565 8_565
O5 V1 V8 124.08(18) . 8_565
O6 V1 V8 41.27(16) 8_565 8_565
O6 V1 V8 134.48(19) . 8_565
O4 V1 V8 107.47(5) . .
O5 V1 V8 124.08(18) 8_565 .
O5 V1 V8 39.03(18) . .
O6 V1 V8 134.48(19) 8_565 .
O6 V1 V8 41.27(17) . .
V8 V1 V8 144.42(8) 8_565 .
O10 V2 O11 100.2(3) . .
O10 V2 O14 101.1(3) . .
O11 V2 O14 90.0(3) . .
O10 V2 O9 101.1(3) . .
O11 V2 O9 158.5(3) . .
O14 V2 O9 88.7(2) . .
O10 V2 O6 101.3(3) . .
O11 V2 O6 93.7(3) . .
O14 V2 O6 156.2(2) . .
O9 V2 O6 79.3(2) . .
O10 V2 O3 169.2(3) . .
O11 V2 O3 71.4(2) . .
O14 V2 O3 86.1(2) . .
O9 V2 O3 87.1(2) . .
O6 V2 O3 72.9(2) . .
O10 V2 V9 104.8(2) . .
O11 V2 V9 46.7(2) . .
O14 V2 V9 43.29(18) . .
O9 V2 V9 128.64(17) . .
O6 V2 V9 135.49(18) . .
O3 V2 V9 74.83(17) . .
O10 V2 V8 106.3(2) . .
O11 V2 V8 130.5(2) . .
O14 V2 V8 123.70(18) . .
O9 V2 V8 38.54(16) . .
O6 V2 V8 40.78(17) . .
O3 V2 V8 75.66(15) . .
V9 V2 V8 148.47(7) . .
O17 V3 O18 102.7(3) . .
O17 V3 O24 101.4(3) . .
O18 V3 O24 82.8(2) . .
O17 V3 O14 102.4(3) . .
O18 V3 O14 90.1(2) . .
O24 V3 O14 156.1(3) . .
O17 V3 O16 96.5(3) . .
O18 V3 O16 159.9(3) . .
O24 V3 O16 99.4(3) . .
O14 V3 O16 79.8(3) . .
O17 V3 O2 164.7(3) . .
O18 V3 O2 91.0(2) . .
O24 V3 O2 73.1(3) . .
O14 V3 O2 84.3(3) . .
O16 V3 O2 70.9(2) . .
O17 V3 V10 106.9(2) . .
O18 V3 V10 40.53(16) . .
O24 V3 V10 42.23(19) . .
O14 V3 V10 126.54(18) . .
O16 V3 V10 137.7(2) . .
O2 V3 V10 78.98(17) . .
O17 V3 V9 106.2(2) . .
O18 V3 V9 122.81(17) . .
O24 V3 V9 135.7(2) . .
O14 V3 V9 36.07(18) . .
O16 V3 V9 44.0(2) . .
O2 V3 V9 71.15(18) . .
V10 V3 V9 145.98(7) . .
O27 V4 O24 101.5(3) . 8_565
O27 V4 O24 101.5(3) . .
O24 V4 O24 97.2(4) 8_565 .
O27 V4 O25 103.6(3) . 8_565
O24 V4 O25 81.6(3) 8_565 8_565
O24 V4 O25 154.7(2) . 8_565
O27 V4 O25 103.6(3) . .
O24 V4 O25 154.7(2) 8_565 .
O24 V4 O25 81.6(3) . .
O25 V4 O25 88.7(3) 8_565 .
O27 V4 V10 106.78(5) . 8_565
O24 V4 V10 41.57(19) 8_565 8_565
O24 V4 V10 133.4(2) . 8_565
O25 V4 V10 40.07(17) 8_565 8_565
O25 V4 V10 124.90(19) . 8_565
O27 V4 V10 106.78(5) . .
O24 V4 V10 133.4(2) 8_565 .
O24 V4 V10 41.57(19) . .
O25 V4 V10 124.90(19) 8_565 .
O25 V4 V10 40.07(17) . .
V10 V4 V10 146.07(9) 8_565 .
O26 V5 O22 101.6(3) . .
O26 V5 O23 101.1(3) . .
O22 V5 O23 156.2(3) . .
O26 V5 O20 100.4(3) . .
O22 V5 O20 84.7(3) . .
O23 V5 O20 98.0(3) . .
O26 V5 O25 101.1(3) . .
O22 V5 O25 88.1(3) . .
O23 V5 O25 80.8(2) . .
O20 V5 O25 158.3(2) . .
O26 V5 O1 168.8(3) . .
O22 V5 O1 87.0(3) . .
O23 V5 O1 71.4(2) . .
O20 V5 O1 73.0(2) . .
O25 V5 O1 86.3(2) . .
O26 V5 V11 104.5(2) . .
O22 V5 V11 40.5(2) . .
O23 V5 V11 137.24(18) . .
O20 V5 V11 44.11(19) . .
O25 V5 V11 125.87(18) . .
O1 V5 V11 77.31(14) . .
O26 V5 V10 107.3(2) . .
O22 V5 V10 123.0(3) . .
O23 V5 V10 41.74(18) . .
O20 V5 V10 134.25(18) . .
O25 V5 V10 39.17(17) . .
O1 V5 V10 73.11(14) . .
V11 V5 V10 147.22(7) . .
O12 V6 O7 105.1(3) . .
O12 V6 O8 102.4(3) . .
O7 V6 O8 152.4(3) . .
O12 V6 O20 101.4(3) . .
O7 V6 O20 83.0(3) . .
O8 V6 O20 93.9(3) . .
O12 V6 O5 103.8(3) . .
O7 V6 O5 89.1(3) . .
O8 V6 O5 82.2(3) . .
O20 V6 O5 154.7(3) . .
O12 V6 V8 108.2(2) . .
O7 V6 V8 123.9(2) . .
O8 V6 V8 42.35(18) . .
O20 V6 V8 130.84(19) . .
O5 V6 V8 39.87(18) . .
O12 V6 V11 106.9(2) . .
O7 V6 V11 40.0(2) . .
O8 V6 V11 131.38(18) . .
O20 V6 V11 43.01(19) . .
O5 V6 V11 125.50(19) . .
V8 V6 V11 144.70(7) . .
O19 V7 O9 101.6(3) . .
O19 V7 O18 100.9(3) . .
O9 V7 O18 91.3(2) . .
O19 V7 O8 99.6(3) . .
O9 V7 O8 81.8(2) . .
O18 V7 O8 159.3(3) . .
O19 V7 O23 99.1(3) . .
O9 V7 O23 158.7(3) . .
O18 V7 O23 79.8(2) . .
O8 V7 O23 99.8(2) . .
O19 V7 O1 168.3(3) . .
O9 V7 O1 87.8(2) . .
O18 V7 O1 85.7(2) . .
O8 V7 O1 74.6(2) . .
O23 V7 O1 72.4(2) . .
O19 V7 V8 104.8(2) . .
O9 V7 V8 39.55(17) . .
O18 V7 V8 127.82(17) . .
O8 V7 V8 42.26(18) . .
O23 V7 V8 137.53(19) . .
O1 V7 V8 77.92(14) . .
O19 V7 V10 105.5(2) . .
O9 V7 V10 126.10(18) . .
O18 V7 V10 38.52(16) . .
O8 V7 V10 136.01(18) . .
O23 V7 V10 41.39(18) . .
O1 V7 V10 73.64(14) . .
V8 V7 V10 148.96(6) . .
O13 V8 O9 115.2(3) . .
O13 V8 O5 114.8(3) . .
O9 V8 O5 130.0(3) . .
O13 V8 O6 105.7(3) . .
O9 V8 O6 82.5(2) . .
O5 V8 O6 83.9(3) . .
O13 V8 O8 104.9(3) . .
O9 V8 O8 84.6(2) . .
O5 V8 O8 83.4(2) . .
O6 V8 O8 149.5(2) . .
O13 V8 V6 117.5(3) . .
O9 V8 V6 110.93(18) . .
O5 V8 V6 41.92(17) . .
O6 V8 V6 120.19(18) . .
O8 V8 V6 41.48(18) . .
O13 V8 V7 118.3(3) . .
O9 V8 V7 41.90(17) . .
O5 V8 V7 110.54(18) . .
O6 V8 V7 118.86(17) . .
O8 V8 V7 42.76(17) . .
V6 V8 V7 74.59(5) . .
O13 V8 V1 118.7(3) . .
O9 V8 V1 109.70(19) . .
O5 V8 V1 41.38(18) . .
O6 V8 V1 42.51(18) . .
O8 V8 V1 119.09(19) . .
V6 V8 V1 79.81(6) . .
V7 V8 V1 123.01(6) . .
O13 V8 V2 119.3(3) . .
O9 V8 V2 41.12(18) . .
O5 V8 V2 109.59(19) . .
O6 V8 V2 41.47(17) . .
O8 V8 V2 119.62(18) . .
V6 V8 V2 123.14(6) . .
V7 V8 V2 79.25(5) . .
V1 V8 V2 73.79(6) . .
O15 V9 O14 115.80(19) . 8_565
O15 V9 O14 115.80(19) . .
O14 V9 O14 126.7(4) 8_565 .
O15 V9 O11 106.4(4) . .
O14 V9 O11 88.9(2) 8_565 .
O14 V9 O11 88.9(2) . .
O15 V9 O16 99.6(4) . .
O14 V9 O16 79.67(19) 8_565 .
O14 V9 O16 79.67(19) . .
O11 V9 O16 154.0(3) . .
O15 V9 V2 119.8(2) . 8_565
O14 V9 V2 44.67(17) 8_565 8_565
O14 V9 V2 114.1(2) . 8_565
O11 V9 V2 44.23(11) . 8_565
O16 V9 V2 120.61(16) . 8_565
O15 V9 V2 119.8(2) . .
O14 V9 V2 114.1(2) 8_565 .
O14 V9 V2 44.67(17) . .
O11 V9 V2 44.23(11) . .
O16 V9 V2 120.61(16) . .
V2 V9 V2 77.58(8) 8_565 .
O15 V9 V3 116.9(3) . .
O14 V9 V3 104.04(18) 8_565 .
O14 V9 V3 38.33(16) . .
O11 V9 V3 121.73(19) . .
O16 V9 V3 41.60(11) . .
V2 V9 V3 122.99(9) 8_565 .
V2 V9 V3 79.89(5) . .
O15 V9 V3 116.9(3) . 8_565
O14 V9 V3 38.33(16) 8_565 8_565
O14 V9 V3 104.04(18) . 8_565
O11 V9 V3 121.73(19) . 8_565
O16 V9 V3 41.60(11) . 8_565
V2 V9 V3 79.89(5) 8_565 8_565
V2 V9 V3 122.99(9) . 8_565
V3 V9 V3 70.14(7) . 8_565
O28 V10 O18 114.4(3) . .
O28 V10 O25 115.4(3) . .
O18 V10 O25 130.1(2) . .
O28 V10 O24 105.6(3) . .
O18 V10 O24 85.1(2) . .
O25 V10 O24 84.2(3) . .
O28 V10 O23 105.4(3) . .
O18 V10 O23 82.3(2) . .
O25 V10 O23 82.6(3) . .
O24 V10 O23 149.0(3) . .
O28 V10 V3 118.4(3) . .
O18 V10 V3 42.09(18) . .
O25 V10 V3 111.29(19) . .
O24 V10 V3 43.00(17) . .
O23 V10 V3 118.56(17) . .
O28 V10 V4 118.2(3) . .
O18 V10 V4 111.90(19) . .
O25 V10 V4 42.32(18) . .
O24 V10 V4 41.88(19) . .
O23 V10 V4 119.55(19) . .
V3 V10 V4 75.38(6) . .
O28 V10 V5 120.1(3) . .
O18 V10 V5 107.49(18) . .
O25 V10 V5 41.79(17) . .
O24 V10 V5 119.06(19) . .
O23 V10 V5 40.99(18) . .
V3 V10 V5 121.40(6) . .
V4 V10 V5 80.07(6) . .
O28 V10 V7 119.3(3) . .
O18 V10 V7 40.60(17) . .
O25 V10 V7 108.41(17) . .
O24 V10 V7 118.88(17) . .
O23 V10 V7 41.79(17) . .
V3 V10 V7 78.50(5) . .
V4 V10 V7 122.47(6) . .
V5 V10 V7 71.58(5) . .
O21 V11 O22 112.6(4) . .
O21 V11 O7 119.1(4) . .
O22 V11 O7 128.3(4) . .
O21 V11 O20 105.34(17) . 8_565
O22 V11 O20 84.40(18) . 8_565
O7 V11 O20 82.37(17) . 8_565
O21 V11 O20 105.34(17) . .
O22 V11 O20 84.40(18) . .
O7 V11 O20 82.37(17) . .
O20 V11 O20 149.3(3) 8_565 .
O21 V11 V5 115.6(2) . 8_565
O22 V11 V5 41.57(7) . 8_565
O7 V11 V5 109.90(19) . 8_565
O20 V11 V5 42.83(16) 8_565 8_565
O20 V11 V5 120.69(18) . 8_565
O21 V11 V5 115.6(2) . .
O22 V11 V5 41.57(7) . .
O7 V11 V5 109.90(19) . .
O20 V11 V5 120.69(18) 8_565 .
O20 V11 V5 42.83(16) . .
V5 V11 V5 80.31(8) 8_565 .
O21 V11 V6 119.1(2) . 8_565
O22 V11 V6 111.4(2) . 8_565
O7 V11 V6 40.62(6) . 8_565
O20 V11 V6 41.77(15) 8_565 8_565
O20 V11 V6 118.89(17) . 8_565
V5 V11 V6 75.88(5) 8_565 8_565
V5 V11 V6 125.29(8) . 8_565
O21 V11 V6 119.1(2) . .
O22 V11 V6 111.4(2) . .
O7 V11 V6 40.62(6) . .
O20 V11 V6 118.89(17) 8_565 .
O20 V11 V6 41.77(15) . .
V5 V11 V6 125.29(8) 8_565 .
V5 V11 V6 75.88(5) . .
V6 V11 V6 79.16(7) 8_565 .
O1 P1 O1 110.5(5) 8_565 .
O1 P1 O3 110.1(3) 8_565 .
O1 P1 O3 110.1(3) . .
O1 P1 O2 108.8(3) 8_565 .
O1 P1 O2 108.8(3) . .
O3 P1 O2 108.5(4) . .
N8 Ni1 N8 94.3(5) 8_565 .
N8 Ni1 N7 85.4(4) 8_565 8_565
N8 Ni1 N7 179.3(4) . 8_565
N8 Ni1 N7 179.3(4) 8_565 .
N8 Ni1 N7 85.4(4) . .
N7 Ni1 N7 95.0(5) 8_565 .
N6 Ni2 N6 92.4(7) 8_565 .
N6 Ni2 N5 85.4(5) 8_565 8_565
N6 Ni2 N5 177.7(5) . 8_565
N6 Ni2 N5 177.7(5) 8_565 .
N6 Ni2 N5 85.4(5) . .
N5 Ni2 N5 96.9(7) 8_565 .
N2 Ni3 N1 86.9(4) . .
N2 Ni3 N4 94.4(4) . .
N1 Ni3 N4 178.3(5) . .
N2 Ni3 N3 179.5(5) . .
N1 Ni3 N3 92.6(5) . .
N4 Ni3 N3 86.1(4) . .
P1 O1 V7 128.7(3) . .
P1 O1 V5 128.7(3) . .
V7 O1 V5 89.76(19) . .
P1 O2 V3 125.8(2) . 8_565
P1 O2 V3 125.8(2) . .
V3 O2 V3 96.0(3) 8_565 .
P1 O3 V2 125.1(2) . 8_565
P1 O3 V2 125.1(2) . .
V2 O3 V2 89.3(3) 8_565 .
V8 O5 V6 98.2(3) . .
V8 O5 V1 99.6(3) . .
V6 O5 V1 145.0(3) . .
V8 O6 V2 97.8(2) . .
V8 O6 V1 96.2(3) . .
V2 O6 V1 125.9(3) . .
V11 O7 V6 99.4(2) . 8_565
V11 O7 V6 99.4(2) . .
V6 O7 V6 149.8(5) 8_565 .
V6 O8 V8 96.2(3) . .
V6 O8 V7 128.1(3) . .
V8 O8 V7 95.0(3) . .
V8 O9 V7 98.5(3) . .
V8 O9 V2 100.3(3) . .
V7 O9 V2 143.3(3) . .
V2 O11 V2 127.8(4) 8_565 .
V2 O11 V9 89.1(2) 8_565 .
V2 O11 V9 89.1(2) . .
V9 O14 V2 92.0(2) . .
V9 O14 V3 105.6(3) . .
V2 O14 V3 146.6(3) . .
V3 O16 V3 119.3(4) 8_565 .
V3 O16 V9 94.4(3) 8_565 .
V3 O16 V9 94.4(3) . .
V10 O18 V3 97.4(3) . .
V10 O18 V7 100.9(3) . .
V3 O18 V7 142.0(3) . .
V5 O20 V6 131.3(3) . .
V5 O20 V11 93.1(3) . .
V6 O20 V11 95.2(3) . .
V11 O22 V5 97.9(2) . 8_565
V11 O22 V5 97.9(2) . .
V5 O22 V5 148.6(5) 8_565 .
V5 O23 V10 97.3(3) . .
V5 O23 V7 122.7(3) . .
V10 O23 V7 96.8(3) . .
V10 O24 V4 96.6(3) . .
V10 O24 V3 94.8(3) . .
V4 O24 V3 128.7(3) . .
V10 O25 V4 97.6(3) . .
V10 O25 V5 99.0(3) . .
V4 O25 V5 143.7(3) . .
C1 N1 Ni3 110.9(8) . .
C1 N1 H1A 109.5 . .
Ni3 N1 H1A 109.5 . .
C1 N1 H1B 109.5 . .
Ni3 N1 H1B 109.5 . .
H1A N1 H1B 108.0 . .
C2 N2 Ni3 107.9(7) . .
C2 N2 H2A 110.1 . .
Ni3 N2 H2A 110.1 . .
C2 N2 H2B 110.1 . .
Ni3 N2 H2B 110.1 . .
H2A N2 H2B 108.4 . .
C4 N3 Ni3 110.7(9) . .
C4 N3 H3A 109.5 . .
Ni3 N3 H3A 109.5 . .
C4 N3 H3B 109.5 . .
Ni3 N3 H3B 109.5 . .
H3A N3 H3B 108.1 . .
C3 N4 Ni3 109.4(8) . .
C3 N4 H4A 109.8 . .
Ni3 N4 H4A 109.8 . .
C3 N4 H4B 109.8 . .
Ni3 N4 H4B 109.8 . .
H4A N4 H4B 108.2 . .
C7 N5 Ni2 109.1(8) . .
C7 N5 H5A 109.9 . .
Ni2 N5 H5A 109.9 . .
C7 N5 H5B 109.9 . .
Ni2 N5 H5B 109.9 . .
H5A N5 H5B 108.3 . .
C8 N6 Ni2 112.5(9) . .
C8 N6 H6A 109.1 . .
Ni2 N6 H6A 109.1 . .
C8 N6 H6B 109.1 . .
Ni2 N6 H6B 109.1 . .
H6A N6 H6B 107.8 . .
C11 N7 Ni1 110.4(7) . .
C11 N7 H7A 109.6 . .
Ni1 N7 H7A 109.6 . .
C11 N7 H7B 109.6 . .
Ni1 N7 H7B 109.6 . .
H7A N7 H7B 108.1 . .
C10 N8 Ni1 110.8(6) . .
C10 N8 H8A 109.5 . .
Ni1 N8 H8A 109.5 . .
C10 N8 H8B 109.5 . .
Ni1 N8 H8B 109.5 . .
H8A N8 H8B 108.1 . .
N1 C1 C2 104.4(13) . .
N1 C1 H1C 110.9 . .
C2 C1 H1C 110.9 . .
N1 C1 H1D 110.9 . .
C2 C1 H1D 110.9 . .
H1C C1 H1D 108.9 . .
C5 C2 N2 114.7(13) . .
C5 C2 C1 110.5(16) . .
N2 C2 C1 104.7(10) . .
C5 C2 H2 108.9 . .
N2 C2 H2 108.9 . .
C1 C2 H2 108.9 . .
C6 C3 N4 119(3) . .
C6 C3 C4 115(3) . .
N4 C3 C4 107.7(13) . .
C6 C3 H3C 104.4 . .
N4 C3 H3C 104.4 . .
C4 C3 H3C 104.4 . .
N3 C4 C3 102.2(13) . .
N3 C4 H4C 111.3 . .
C3 C4 H4C 111.3 . .
N3 C4 H4D 111.3 . .
C3 C4 H4D 111.3 . .
H4C C4 H4D 109.2 . .
C3 C6 H6C 109.5 . .
C3 C6 H6D 109.5 . .
H6C C6 H6D 109.5 . .
C3 C6 H6E 109.5 . .
H6C C6 H6E 109.5 . .
H6D C6 H6E 109.5 . .
C2 C5 H5C 109.5 . .
C2 C5 H5D 109.5 . .
H5C C5 H5D 109.5 . .
C2 C5 H5E 109.5 . .
H5C C5 H5E 109.5 . .
H5D C5 H5E 109.5 . .
C9A C7 N5 127.8(16) . .
C9A C7 C8 103.7(15) . .
N5 C7 C8 104.8(10) . .
C9B C8 N6 132(2) . .
C9B C8 C7 103.6(17) . .
N6 C8 C7 106.0(12) . .
C7 C9A H9AA 109.5 . .
C7 C9A H9AB 109.5 . .
H9AA C9A H9AB 109.5 . .
C7 C9A H9AC 109.5 . .
H9AA C9A H9AC 109.5 . .
H9AB C9A H9AC 109.5 . .
C8 C9B H9BA 109.5 . .
C8 C9B H9BB 109.5 . .
H9BA C9B H9BB 109.5 . .
C8 C9B H9BC 109.5 . .
H9BA C9B H9BC 109.5 . .
H9BB C9B H9BC 109.5 . .
C11 C10 N8 104.9(9) . .
C11 C10 C12 110.5(11) . .
N8 C10 C12 114.0(9) . .
C11 C10 H10 109.1 . .
N8 C10 H10 109.1 . .
C12 C10 H10 109.1 . .
N7 C11 C10 105.4(9) . .
N7 C11 H11A 110.7 . .
C10 C11 H11A 110.7 . .
N7 C11 H11B 110.7 . .
C10 C11 H11B 110.7 . .
H11A C11 H11B 108.8 . .
C10 C12 H12A 109.5 . .
C10 C12 H12B 109.5 . .
H12A C12 H12B 109.5 . .
C10 C12 H12C 109.5 . .
H12A C12 H12C 109.5 . .
H12B C12 H12C 109.5 . .

loop_
_geom_bond_atom_site_label_1
_geom_bond_atom_site_label_2
_geom_bond_distance
_geom_bond_site_symmetry_2
V1 O4 1.621(8) .
V1 O5 1.958(6) 8_565
V1 O5 1.958(6) .
V1 O6 1.985(6) 8_565
V1 O6 1.985(6) .
V1 V8 2.9208(16) 8_565
V1 V8 2.9208(16) .
V2 O10 1.602(6) .
V2 O11 1.904(4) .
V2 O14 1.920(5) .
V2 O9 1.965(6) .
V2 O6 1.965(6) .
V2 O3 2.433(5) .
V2 V9 2.729(2) .
V2 V8 2.940(2) .
V3 O17 1.609(6) .
V3 O18 1.928(6) .
V3 O24 1.952(6) .
V3 O14 1.972(5) .
V3 O16 2.040(4) .
V3 O2 2.367(5) .
V3 V10 2.852(2) .
V3 V9 3.063(2) .
V4 O27 1.627(8) .
V4 O24 1.935(6) 8_565
V4 O24 1.935(6) .
V4 O25 1.956(6) 8_565
V4 O25 1.956(6) .
V4 V10 2.8802(17) 8_565
V4 V10 2.8802(17) .
V5 O26 1.608(6) .
V5 O22 1.907(3) .
V5 O23 1.934(6) .
V5 O20 1.938(5) .
V5 O25 1.973(6) .
V5 O1 2.469(6) .
V5 V11 2.847(2) .
V5 V10 2.924(2) .
V6 O12 1.607(6) .
V6 O7 1.912(3) .
V6 O8 1.919(6) .
V6 O20 1.938(5) .
V6 O5 1.944(6) .
V6 V8 2.881(2) .
V6 V11 2.898(2) .
V7 O19 1.616(6) .
V7 O9 1.953(6) .
V7 O18 1.953(6) .
V7 O8 1.970(6) .
V7 O23 1.978(6) .
V7 O1 2.397(6) .
V7 V8 2.891(2) .
V7 V10 2.947(2) .
V8 O13 1.595(7) .
V8 O9 1.862(6) .
V8 O5 1.866(6) .
V8 O6 1.938(6) .
V8 O8 1.952(6) .
V9 O15 1.607(9) .
V9 O14 1.872(6) 8_565
V9 O14 1.872(6) .
V9 O11 1.986(8) .
V9 O16 2.135(9) .
V9 V2 2.729(2) 8_565
V9 V3 3.063(2) 8_565
V10 O28 1.595(7) .
V10 O18 1.869(5) .
V10 O25 1.870(6) .
V10 O24 1.924(7) .
V10 O23 1.963(6) .
V11 O21 1.635(8) .
V11 O22 1.869(8) .
V11 O7 1.887(8) .
V11 O20 1.985(6) 8_565
V11 O20 1.985(6) .
V11 V5 2.847(2) 8_565
V11 V6 2.898(2) 8_565
P1 O1 1.516(6) 8_565
P1 O1 1.516(6) .
P1 O3 1.535(8) .
P1 O2 1.553(8) .
Ni1 N8 1.901(8) 8_565
Ni1 N8 1.901(8) .
Ni1 N7 1.909(8) 8_565
Ni1 N7 1.909(8) .
Ni2 N6 1.901(10) 8_565
Ni2 N6 1.901(10) .
Ni2 N5 1.914(9) 8_565
Ni2 N5 1.914(9) .
Ni3 N2 1.895(9) .
Ni3 N1 1.899(11) .
Ni3 N4 1.904(9) .
Ni3 N3 1.917(11) .
O2 V3 2.367(5) 8_565
O3 V2 2.433(5) 8_565
O7 V6 1.912(3) 8_565
O11 V2 1.904(4) 8_565
O16 V3 2.040(4) 8_565
O22 V5 1.907(3) 8_565
N1 C1 1.466(18) .
N1 H1A 0.9000 .
N1 H1B 0.9000 .
N2 C2 1.502(15) .
N2 H2A 0.9000 .
N2 H2B 0.9000 .
N3 C4 1.507(19) .
N3 H3A 0.9000 .
N3 H3B 0.9000 .
N4 C3 1.468(17) .
N4 H4A 0.9000 .
N4 H4B 0.9000 .
N5 C7 1.502(18) .
N5 H5A 0.9000 .
N5 H5B 0.9000 .
N6 C8 1.48(2) .
N6 H6A 0.9000 .
N6 H6B 0.9000 .
N7 C11 1.475(14) .
N7 H7A 0.9000 .
N7 H7B 0.9000 .
N8 C10 1.496(14) .
N8 H8A 0.9000 .
N8 H8B 0.9000 .
C1 C2 1.53(2) .
C1 H1C 0.9700 .
C1 H1D 0.9700 .
C2 C5 1.43(2) .
C2 H2 0.9800 .
C3 C6 1.28(4) .
C3 C4 1.52(2) .
C3 H3C 0.9800 .
C4 H4C 0.9700 .
C4 H4D 0.9700 .
C6 H6C 0.9600 .
C6 H6D 0.9600 .
C6 H6E 0.9600 .
C5 H5C 0.9600 .
C5 H5D 0.9600 .
C5 H5E 0.9600 .
C7 C9A 1.40(2) .
C7 C8 1.51(2) .
C8 C9B 1.36(3) .
C9A H9AA 0.9600 .
C9A H9AB 0.9600 .
C9A H9AC 0.9600 .
C9B H9BA 0.9600 .
C9B H9BB 0.9600 .
C9B H9BC 0.9600 .
C10 C11 1.497(16) .
C10 C12 1.505(16) .
C10 H10 0.9800 .
C11 H11A 0.9700 .
C11 H11B 0.9700 .
C12 H12A 0.9600 .
C12 H12B 0.9600 .
C12 H12C 0.9600 .

loop_
_geom_torsion_atom_site_label_1
_geom_torsion_atom_site_label_2
_geom_torsion_atom_site_label_3
_geom_torsion_atom_site_label_4
_geom_torsion
_geom_torsion_site_symmetry_1
_geom_torsion_site_symmetry_4
O12 V6 V8 O13 7.3(4) . .
O7 V6 V8 O13 130.7(4) . .
O8 V6 V8 O13 -81.2(4) . .
O20 V6 V8 O13 -116.6(4) . .
O5 V6 V8 O13 97.3(4) . .
V11 V6 V8 O13 -179.8(3) . .
O12 V6 V8 O9 142.9(3) . .
O7 V6 V8 O9 -93.8(4) . .
O8 V6 V8 O9 54.3(3) . .
O20 V6 V8 O9 18.9(3) . .
O5 V6 V8 O9 -127.1(3) . .
V11 V6 V8 O9 -44.2(2) . .
O12 V6 V8 O5 -90.0(4) . .
O7 V6 V8 O5 33.4(4) . .
O8 V6 V8 O5 -178.6(4) . .
O20 V6 V8 O5 146.0(4) . .
V11 V6 V8 O5 82.9(3) . .
O12 V6 V8 O6 -123.6(3) . .
O7 V6 V8 O6 -0.2(4) . .
O8 V6 V8 O6 147.8(3) . .
O20 V6 V8 O6 112.4(3) . .
O5 V6 V8 O6 -33.6(3) . .
V11 V6 V8 O6 49.3(2) . .
O12 V6 V8 O8 88.6(3) . .
O7 V6 V8 O8 -148.1(4) . .
O20 V6 V8 O8 -35.4(4) . .
O5 V6 V8 O8 178.6(4) . .
V11 V6 V8 O8 -98.5(3) . .
O12 V6 V8 V7 121.6(2) . .
O7 V6 V8 V7 -115.0(3) . .
O8 V6 V8 V7 33.1(3) . .
O20 V6 V8 V7 -2.4(2) . .
O5 V6 V8 V7 -148.4(3) . .
V11 V6 V8 V7 -65.49(11) . .
O12 V6 V8 V1 -109.8(2) . .
O7 V6 V8 V1 13.6(3) . .
O8 V6 V8 V1 161.6(3) . .
O20 V6 V8 V1 126.2(3) . .
O5 V6 V8 V1 -19.8(3) . .
V11 V6 V8 V1 63.10(12) . .
O12 V6 V8 V2 -172.6(2) . .
O7 V6 V8 V2 -49.3(3) . .
O8 V6 V8 V2 98.8(3) . .
O20 V6 V8 V2 63.4(3) . .
O5 V6 V8 V2 -82.7(3) . .
V11 V6 V8 V2 0.24(15) . .
O19 V7 V8 O13 -6.8(4) . .
O9 V7 V8 O13 -97.1(4) . .
O18 V7 V8 O13 -123.7(4) . .
O8 V7 V8 O13 81.2(4) . .
O23 V7 V8 O13 115.3(4) . .
O1 V7 V8 O13 161.5(3) . .
V10 V7 V8 O13 -174.6(3) . .
O19 V7 V8 O9 90.4(4) . .
O18 V7 V8 O9 -26.6(3) . .
O8 V7 V8 O9 178.3(4) . .
O23 V7 V8 O9 -147.6(4) . .
O1 V7 V8 O9 -101.3(3) . .
V10 V7 V8 O9 -77.4(3) . .
O19 V7 V8 O5 -142.1(3) . .
O9 V7 V8 O5 127.6(3) . .
O18 V7 V8 O5 101.0(3) . .
O8 V7 V8 O5 -54.1(3) . .
O23 V7 V8 O5 -20.0(4) . .
O1 V7 V8 O5 26.2(2) . .
V10 V7 V8 O5 50.1(2) . .
O19 V7 V8 O6 123.6(3) . .
O9 V7 V8 O6 33.2(3) . .
O18 V7 V8 O6 6.6(3) . .
O8 V7 V8 O6 -148.5(3) . .
O23 V7 V8 O6 -114.4(3) . .
O1 V7 V8 O6 -68.1(2) . .
V10 V7 V8 O6 -44.2(2) . .
O19 V7 V8 O8 -87.9(4) . .
O9 V7 V8 O8 -178.3(4) . .
O18 V7 V8 O8 155.1(3) . .
O23 V7 V8 O8 34.1(4) . .
O1 V7 V8 O8 80.4(3) . .
V10 V7 V8 O8 104.2(3) . .
O19 V7 V8 V6 -120.1(3) . .
O9 V7 V8 V6 149.5(3) . .
O18 V7 V8 V6 123.0(2) . .
O8 V7 V8 V6 -32.2(3) . .
O23 V7 V8 V6 1.9(3) . .
O1 V7 V8 V6 48.20(14) . .
V10 V7 V8 V6 72.10(13) . .
O19 V7 V8 V1 173.4(3) . .
O9 V7 V8 V1 83.0(3) . .
O18 V7 V8 V1 56.4(2) . .
O8 V7 V8 V1 -98.7(3) . .
O23 V7 V8 V1 -64.6(3) . .
O1 V7 V8 V1 -18.35(16) . .
V10 V7 V8 V1 5.55(17) . .
O19 V7 V8 V2 110.9(3) . .
O9 V7 V8 V2 20.5(3) . .
O18 V7 V8 V2 -6.0(2) . .
O8 V7 V8 V2 -161.2(3) . .
O23 V7 V8 V2 -127.1(3) . .
O1 V7 V8 V2 -80.81(14) . .
V10 V7 V8 V2 -56.91(13) . .
O4 V1 V8 O13 -5.8(5) . .
O5 V1 V8 O13 -126.4(4) 8_565 .
O5 V1 V8 O13 -95.9(4) . .
O6 V1 V8 O13 121.3(4) 8_565 .
O6 V1 V8 O13 81.9(4) . .
V8 V1 V8 O13 -174.6(3) 8_565 .
O4 V1 V8 O9 -141.2(4) . .
O5 V1 V8 O9 98.2(3) 8_565 .
O5 V1 V8 O9 128.8(3) . .
O6 V1 V8 O9 -14.0(3) 8_565 .
O6 V1 V8 O9 -53.5(3) . .
V8 V1 V8 O9 50.0(3) 8_565 .
O4 V1 V8 O5 90.1(4) . .
O5 V1 V8 O5 -30.5(2) 8_565 .
O6 V1 V8 O5 -142.8(4) 8_565 .
O6 V1 V8 O5 177.8(4) . .
V8 V1 V8 O5 -78.8(3) 8_565 .
O4 V1 V8 O6 -87.7(4) . .
O5 V1 V8 O6 151.7(3) 8_565 .
O5 V1 V8 O6 -177.8(4) . .
O6 V1 V8 O6 39.4(2) 8_565 .
V8 V1 V8 O6 103.5(3) 8_565 .
O4 V1 V8 O8 123.9(4) . .
O5 V1 V8 O8 3.3(3) 8_565 .
O5 V1 V8 O8 33.8(3) . .
O6 V1 V8 O8 -109.0(3) 8_565 .
O6 V1 V8 O8 -148.4(3) . .
V8 V1 V8 O8 -44.9(3) 8_565 .
O4 V1 V8 V6 110.1(3) . .
O5 V1 V8 V6 -10.5(2) 8_565 .
O5 V1 V8 V6 20.0(3) . .
O6 V1 V8 V6 -122.8(2) 8_565 .
O6 V1 V8 V6 -162.2(2) . .
V8 V1 V8 V6 -58.73(16) 8_565 .
O4 V1 V8 V7 174.1(3) . .
O5 V1 V8 V7 53.5(2) 8_565 .
O5 V1 V8 V7 84.0(3) . .
O6 V1 V8 V7 -58.8(2) 8_565 .
O6 V1 V8 V7 -98.2(2) . .
V8 V1 V8 V7 5.2(2) 8_565 .
O4 V1 V8 V2 -120.8(3) . .
O5 V1 V8 V2 118.6(2) 8_565 .
O5 V1 V8 V2 149.1(3) . .
O6 V1 V8 V2 6.3(2) 8_565 .
O6 V1 V8 V2 -33.1(2) . .
V8 V1 V8 V2 70.37(15) 8_565 .
O10 V2 V8 O13 8.3(4) . .
O11 V2 V8 O13 -111.2(4) . .
O14 V2 V8 O13 124.1(4) . .
O9 V2 V8 O13 95.7(4) . .
O6 V2 V8 O13 -80.3(4) . .
O3 V2 V8 O13 -160.7(4) . .
V9 V2 V8 O13 178.3(3) . .
O10 V2 V8 O9 -87.4(4) . .
O11 V2 V8 O9 153.1(4) . .
O14 V2 V8 O9 28.4(3) . .
O6 V2 V8 O9 -176.0(4) . .
O3 V2 V8 O9 103.6(3) . .
V9 V2 V8 O9 82.5(3) . .
O10 V2 V8 O5 143.6(3) . .
O11 V2 V8 O5 24.1(3) . .
O14 V2 V8 O5 -100.6(3) . .
O9 V2 V8 O5 -129.0(3) . .
O6 V2 V8 O5 55.0(3) . .
O3 V2 V8 O5 -25.4(2) . .
V9 V2 V8 O5 -46.5(2) . .
O10 V2 V8 O6 88.6(3) . .
O11 V2 V8 O6 -30.9(4) . .
O14 V2 V8 O6 -155.6(3) . .
O9 V2 V8 O6 176.0(4) . .
O3 V2 V8 O6 -80.3(3) . .
V9 V2 V8 O6 -101.4(3) . .
O10 V2 V8 O8 -122.9(3) . .
O11 V2 V8 O8 117.6(4) . .
O14 V2 V8 O8 -7.0(3) . .
O9 V2 V8 O8 -35.5(3) . .
O6 V2 V8 O8 148.5(3) . .
O3 V2 V8 O8 68.2(3) . .
V9 V2 V8 O8 47.1(3) . .
O10 V2 V8 V6 -171.7(2) . .
O11 V2 V8 V6 68.8(3) . .
O14 V2 V8 V6 -55.9(2) . .
O9 V2 V8 V6 -84.3(3) . .
O6 V2 V8 V6 99.7(3) . .
O3 V2 V8 V6 19.33(18) . .
V9 V2 V8 V6 -1.76(17) . .
O10 V2 V8 V7 -108.3(2) . .
O11 V2 V8 V7 132.2(3) . .
O14 V2 V8 V7 7.6(2) . .
O9 V2 V8 V7 -20.9(3) . .
O6 V2 V8 V7 163.1(3) . .
O3 V2 V8 V7 82.78(17) . .
V9 V2 V8 V7 61.69(13) . .
O10 V2 V8 V1 122.5(2) . .
O11 V2 V8 V1 3.0(3) . .
O14 V2 V8 V1 -121.7(2) . .
O9 V2 V8 V1 -150.1(3) . .
O6 V2 V8 V1 33.9(2) . .
O3 V2 V8 V1 -46.48(17) . .
V9 V2 V8 V1 -67.56(13) . .
O10 V2 V9 O15 -7.1(4) . .
O11 V2 V9 O15 83.1(4) . .
O14 V2 V9 O15 -97.7(4) . .
O9 V2 V9 O15 -124.9(4) . .
O6 V2 V9 O15 116.9(4) . .
O3 V2 V9 O15 161.7(3) . .
V8 V2 V9 O15 -177.2(3) . .
O10 V2 V9 O14 -150.8(3) . 8_565
O11 V2 V9 O14 -60.6(3) . 8_565
O14 V2 V9 O14 118.6(4) . 8_565
O9 V2 V9 O14 91.4(3) . 8_565
O6 V2 V9 O14 -26.8(3) . 8_565
O3 V2 V9 O14 17.9(2) . 8_565
V8 V2 V9 O14 39.1(2) . 8_565
O10 V2 V9 O14 90.6(3) . .
O11 V2 V9 O14 -179.2(4) . .
O9 V2 V9 O14 -27.2(3) . .
O6 V2 V9 O14 -145.4(3) . .
O3 V2 V9 O14 -100.6(3) . .
V8 V2 V9 O14 -79.5(3) . .
O10 V2 V9 O11 -90.2(4) . .
O14 V2 V9 O11 179.2(4) . .
O9 V2 V9 O11 152.0(4) . .
O6 V2 V9 O11 33.8(4) . .
O3 V2 V9 O11 78.6(3) . .
V8 V2 V9 O11 99.8(3) . .
O10 V2 V9 O16 117.1(3) . .
O11 V2 V9 O16 -152.7(4) . .
O14 V2 V9 O16 26.5(3) . .
O9 V2 V9 O16 -0.7(3) . .
O6 V2 V9 O16 -118.9(3) . .
O3 V2 V9 O16 -74.1(3) . .
V8 V2 V9 O16 -53.0(2) . .
O10 V2 V9 V2 -124.5(2) . 8_565
O11 V2 V9 V2 -34.3(3) . 8_565
O14 V2 V9 V2 144.9(3) . 8_565
O9 V2 V9 V2 117.7(2) . 8_565
O6 V2 V9 V2 -0.5(3) . 8_565
O3 V2 V9 V2 44.25(16) . 8_565
V8 V2 V9 V2 65.42(14) . 8_565
O10 V2 V9 V3 108.2(2) . .
O11 V2 V9 V3 -161.6(3) . .
O14 V2 V9 V3 17.6(2) . .
O9 V2 V9 V3 -9.6(2) . .
O6 V2 V9 V3 -127.8(2) . .
O3 V2 V9 V3 -83.02(16) . .
V8 V2 V9 V3 -61.85(13) . .
O10 V2 V9 V3 166.4(2) . 8_565
O11 V2 V9 V3 -103.4(3) . 8_565
O14 V2 V9 V3 75.8(3) . 8_565
O9 V2 V9 V3 48.6(2) . 8_565
O6 V2 V9 V3 -69.6(2) . 8_565
O3 V2 V9 V3 -24.83(17) . 8_565
V8 V2 V9 V3 -3.66(17) . 8_565
O17 V3 V9 O15 9.3(3) . .
O18 V3 V9 O15 126.7(3) . .
O24 V3 V9 O15 -116.9(4) . .
O14 V3 V9 O15 98.3(4) . .
O16 V3 V9 O15 -73.1(4) . .
O2 V3 V9 O15 -154.8(3) . .
V10 V3 V9 O15 175.3(3) . .
O17 V3 V9 O14 138.4(3) . 8_565
O18 V3 V9 O14 -104.3(3) . 8_565
O24 V3 V9 O14 12.2(3) . 8_565
O14 V3 V9 O14 -132.6(5) . 8_565
O16 V3 V9 O14 55.9(3) . 8_565
O2 V3 V9 O14 -25.8(2) . 8_565
V10 V3 V9 O14 -55.7(2) . 8_565
O17 V3 V9 O14 -89.0(4) . .
O18 V3 V9 O14 28.3(3) . .
O24 V3 V9 O14 144.8(4) . .
O16 V3 V9 O14 -171.5(4) . .
O2 V3 V9 O14 106.8(3) . .
V10 V3 V9 O14 76.9(3) . .
O17 V3 V9 O11 -124.1(3) . .
O18 V3 V9 O11 -6.7(3) . .
O24 V3 V9 O11 109.7(3) . .
O14 V3 V9 O11 -35.1(3) . .
O16 V3 V9 O11 153.5(3) . .
O2 V3 V9 O11 71.8(2) . .
V10 V3 V9 O11 41.9(2) . .
O17 V3 V9 O16 82.5(4) . .
O18 V3 V9 O16 -160.2(3) . .
O24 V3 V9 O16 -43.8(4) . .
O14 V3 V9 O16 171.5(4) . .
O2 V3 V9 O16 -81.7(3) . .
V10 V3 V9 O16 -111.6(3) . .
O17 V3 V9 V2 -177.0(2) . 8_565
O18 V3 V9 V2 -59.7(2) . 8_565
O24 V3 V9 V2 56.8(3) . 8_565
O14 V3 V9 V2 -88.0(3) . 8_565
O16 V3 V9 V2 100.6(3) . 8_565
O2 V3 V9 V2 18.87(17) . 8_565
V10 V3 V9 V2 -11.04(15) . 8_565
O17 V3 V9 V2 -109.1(2) . .
O18 V3 V9 V2 8.3(2) . .
O24 V3 V9 V2 124.7(3) . .
O14 V3 V9 V2 -20.1(3) . .
O16 V3 V9 V2 168.5(3) . .
O2 V3 V9 V2 86.78(16) . .
V10 V3 V9 V2 56.87(12) . .
O17 V3 V9 V3 120.2(2) . 8_565
O18 V3 V9 V3 -122.5(2) . 8_565
O24 V3 V9 V3 -6.0(3) . 8_565
O14 V3 V9 V3 -150.8(3) . 8_565
O16 V3 V9 V3 37.7(3) . 8_565
O2 V3 V9 V3 -43.94(16) . 8_565
V10 V3 V9 V3 -73.85(12) . 8_565
O17 V3 V10 O28 -5.9(4) . .
O18 V3 V10 O28 -95.8(4) . .
O24 V3 V10 O28 82.5(4) . .
O14 V3 V10 O28 -126.2(4) . .
O16 V3 V10 O28 114.6(5) . .
O2 V3 V10 O28 159.5(4) . .
V9 V3 V10 O28 -171.8(3) . .
O17 V3 V10 O18 89.9(4) . .
O24 V3 V10 O18 178.3(4) . .
O14 V3 V10 O18 -30.4(3) . .
O16 V3 V10 O18 -149.6(4) . .
O2 V3 V10 O18 -104.7(3) . .
V9 V3 V10 O18 -76.0(3) . .
O17 V3 V10 O25 -143.2(3) . .
O18 V3 V10 O25 126.9(3) . .
O24 V3 V10 O25 -54.8(3) . .
O14 V3 V10 O25 96.5(3) . .
O16 V3 V10 O25 -22.6(4) . .
O2 V3 V10 O25 22.2(2) . .
V9 V3 V10 O25 50.9(2) . .
O17 V3 V10 O24 -88.4(4) . .
O18 V3 V10 O24 -178.3(4) . .
O14 V3 V10 O24 151.2(4) . .
O16 V3 V10 O24 32.1(4) . .
O2 V3 V10 O24 77.0(3) . .
V9 V3 V10 O24 105.7(3) . .
O17 V3 V10 O23 123.6(3) . .
O18 V3 V10 O23 33.8(3) . .
O24 V3 V10 O23 -147.9(3) . .
O14 V3 V10 O23 3.3(3) . .
O16 V3 V10 O23 -115.8(4) . .
O2 V3 V10 O23 -71.0(3) . .
V9 V3 V10 O23 -42.2(3) . .
O17 V3 V10 V4 -120.4(2) . .
O18 V3 V10 V4 149.7(3) . .
O24 V3 V10 V4 -31.9(3) . .
O14 V3 V10 V4 119.3(2) . .
O16 V3 V10 V4 0.2(3) . .
O2 V3 V10 V4 45.02(17) . .
V9 V3 V10 V4 73.75(12) . .
O17 V3 V10 V5 171.2(2) . .
O18 V3 V10 V5 81.3(3) . .
O24 V3 V10 V5 -100.4(3) . .
O14 V3 V10 V5 50.9(2) . .
O16 V3 V10 V5 -68.2(4) . .
O2 V3 V10 V5 -23.39(18) . .
V9 V3 V10 V5 5.35(15) . .
O17 V3 V10 V7 111.4(2) . .
O18 V3 V10 V7 21.5(3) . .
O24 V3 V10 V7 -160.2(3) . .
O14 V3 V10 V7 -9.0(2) . .
O16 V3 V10 V7 -128.1(3) . .
O2 V3 V10 V7 -83.25(17) . .
V9 V3 V10 V7 -54.51(12) . .
O27 V4 V10 O28 6.5(4) . .
O24 V4 V10 O28 -118.3(4) 8_565 .
O24 V4 V10 O28 -82.0(4) . .
O25 V4 V10 O28 127.1(4) 8_565 .
O25 V4 V10 O28 97.8(4) . .
V10 V4 V10 O28 177.7(3) 8_565 .
O27 V4 V10 O18 142.5(4) . .
O24 V4 V10 O18 17.7(3) 8_565 .
O24 V4 V10 O18 54.1(3) . .
O25 V4 V10 O18 -96.9(3) 8_565 .
O25 V4 V10 O18 -126.2(3) . .
V10 V4 V10 O18 -46.3(3) 8_565 .
O27 V4 V10 O25 -91.3(4) . .
O24 V4 V10 O25 143.9(4) 8_565 .
O24 V4 V10 O25 -179.7(4) . .
O25 V4 V10 O25 29.32(19) 8_565 .
V10 V4 V10 O25 79.9(3) 8_565 .
O27 V4 V10 O24 88.5(4) . .
O24 V4 V10 O24 -36.4(2) 8_565 .
O25 V4 V10 O24 -150.9(3) 8_565 .
O25 V4 V10 O24 179.7(4) . .
V10 V4 V10 O24 -100.3(3) 8_565 .
O27 V4 V10 O23 -124.0(4) . .
O24 V4 V10 O23 111.2(3) 8_565 .
O24 V4 V10 O23 147.6(3) . .
O25 V4 V10 O23 -3.4(3) 8_565 .
O25 V4 V10 O23 -32.7(3) . .
V10 V4 V10 O23 47.2(3) 8_565 .
O27 V4 V10 V3 121.2(3) . .
O24 V4 V10 V3 -3.7(3) 8_565 .
O24 V4 V10 V3 32.7(2) . .
O25 V4 V10 V3 -118.2(2) 8_565 .
O25 V4 V10 V3 -147.6(3) . .
V10 V4 V10 V3 -67.63(16) 8_565 .
O27 V4 V10 V5 -112.5(3) . .
O24 V4 V10 V5 122.7(3) 8_565 .
O24 V4 V10 V5 159.0(3) . .
O25 V4 V10 V5 8.1(2) 8_565 .
O25 V4 V10 V5 -21.2(2) . .
V10 V4 V10 V5 58.69(17) 8_565 .
O27 V4 V10 V7 -173.0(3) . .
O24 V4 V10 V7 62.1(3) 8_565 .
O24 V4 V10 V7 98.5(3) . .
O25 V4 V10 V7 -52.5(2) 8_565 .
O25 V4 V10 V7 -81.8(3) . .
V10 V4 V10 V7 -1.9(2) 8_565 .
O26 V5 V10 O28 -9.1(4) . .
O22 V5 V10 O28 -126.0(4) . .
O23 V5 V10 O28 78.4(4) . .
O20 V5 V10 O28 115.4(4) . .
O25 V5 V10 O28 -95.5(4) . .
O1 V5 V10 O28 159.2(4) . .
V11 V5 V10 O28 -174.4(3) . .
O26 V5 V10 O18 -142.2(3) . .
O22 V5 V10 O18 100.9(3) . .
O23 V5 V10 O18 -54.7(3) . .
O20 V5 V10 O18 -17.7(3) . .
O25 V5 V10 O18 131.4(3) . .
O1 V5 V10 O18 26.1(2) . .
V11 V5 V10 O18 52.5(2) . .
O26 V5 V10 O25 86.4(4) . .
O22 V5 V10 O25 -30.5(4) . .
O23 V5 V10 O25 173.8(4) . .
O20 V5 V10 O25 -149.1(4) . .
O1 V5 V10 O25 -105.4(3) . .
V11 V5 V10 O25 -78.9(3) . .
O26 V5 V10 O24 123.7(3) . .
O22 V5 V10 O24 6.8(3) . .
O23 V5 V10 O24 -148.8(3) . .
O20 V5 V10 O24 -111.8(3) . .
O25 V5 V10 O24 37.3(3) . .
O1 V5 V10 O24 -68.0(2) . .
V11 V5 V10 O24 -41.6(2) . .
O26 V5 V10 O23 -87.4(4) . .
O22 V5 V10 O23 155.6(4) . .
O20 V5 V10 O23 37.0(4) . .
O25 V5 V10 O23 -173.8(4) . .
O1 V5 V10 O23 80.8(3) . .
V11 V5 V10 O23 107.3(3) . .
O26 V5 V10 V3 173.8(3) . .
O22 V5 V10 V3 56.9(3) . .
O23 V5 V10 V3 -98.7(3) . .
O20 V5 V10 V3 -61.7(3) . .
O25 V5 V10 V3 87.4(3) . .
O1 V5 V10 V3 -17.92(15) . .
V11 V5 V10 V3 8.54(16) . .
O26 V5 V10 V4 107.9(3) . .
O22 V5 V10 V4 -9.1(3) . .
O23 V5 V10 V4 -164.7(3) . .
O20 V5 V10 V4 -127.7(3) . .
O25 V5 V10 V4 21.5(3) . .
O1 V5 V10 V4 -83.90(15) . .
V11 V5 V10 V4 -57.44(13) . .
O26 V5 V10 V7 -122.9(3) . .
O22 V5 V10 V7 120.2(3) . .
O23 V5 V10 V7 -35.4(3) . .
O20 V5 V10 V7 1.6(3) . .
O25 V5 V10 V7 150.7(3) . .
O1 V5 V10 V7 45.36(14) . .
V11 V5 V10 V7 71.82(12) . .
O19 V7 V10 O28 6.0(4) . .
O9 V7 V10 O28 123.5(4) . .
O18 V7 V10 O28 94.1(4) . .
O8 V7 V10 O28 -116.4(4) . .
O23 V7 V10 O28 -80.0(4) . .
O1 V7 V10 O28 -161.8(3) . .
V8 V7 V10 O28 173.8(3) . .
O19 V7 V10 O18 -88.0(4) . .
O9 V7 V10 O18 29.4(4) . .
O8 V7 V10 O18 149.5(4) . .
O23 V7 V10 O18 -174.1(4) . .
O1 V7 V10 O18 104.1(3) . .
V8 V7 V10 O18 79.7(3) . .
O19 V7 V10 O25 141.0(3) . .
O9 V7 V10 O25 -101.6(3) . .
O18 V7 V10 O25 -131.0(3) . .
O8 V7 V10 O25 18.5(3) . .
O23 V7 V10 O25 54.9(3) . .
O1 V7 V10 O25 -26.9(2) . .
V8 V7 V10 O25 -51.3(2) . .
O19 V7 V10 O24 -125.5(3) . .
O9 V7 V10 O24 -8.0(3) . .
O18 V7 V10 O24 -37.4(3) . .
O8 V7 V10 O24 112.1(3) . .
O23 V7 V10 O24 148.4(4) . .
O1 V7 V10 O24 66.7(3) . .
V8 V7 V10 O24 42.3(3) . .
O19 V7 V10 O23 86.1(4) . .
O9 V7 V10 O23 -156.4(4) . .
O18 V7 V10 O23 174.1(4) . .
O8 V7 V10 O23 -36.3(4) . .
O1 V7 V10 O23 -81.8(3) . .
V8 V7 V10 O23 -106.2(3) . .
O19 V7 V10 V3 -110.2(3) . .
O9 V7 V10 V3 7.3(2) . .
O18 V7 V10 V3 -22.2(3) . .
O8 V7 V10 V3 127.4(3) . .
O23 V7 V10 V3 163.7(3) . .
O1 V7 V10 V3 81.95(15) . .
V8 V7 V10 V3 57.57(13) . .
O19 V7 V10 V4 -174.4(3) . .
O9 V7 V10 V4 -56.9(2) . .
O18 V7 V10 V4 -86.4(3) . .
O8 V7 V10 V4 63.2(3) . .
O23 V7 V10 V4 99.5(3) . .
O1 V7 V10 V4 17.73(16) . .
V8 V7 V10 V4 -6.66(17) . .
O19 V7 V10 V5 120.9(3) . .
O9 V7 V10 V5 -121.6(2) . .
O18 V7 V10 V5 -151.1(3) . .
O8 V7 V10 V5 -1.5(3) . .
O23 V7 V10 V5 34.8(3) . .
O1 V7 V10 V5 -46.97(14) . .
V8 V7 V10 V5 -71.35(13) . .
O26 V5 V11 O21 4.9(4) . .
O22 V5 V11 O21 95.9(5) . .
O23 V5 V11 O21 -120.1(4) . .
O20 V5 V11 O21 -85.1(3) . .
O25 V5 V11 O21 120.5(3) . .
O1 V5 V11 O21 -163.7(3) . .
V10 V5 V11 O21 170.4(3) . .
O26 V5 V11 O22 -91.0(4) . .
O23 V5 V11 O22 144.0(5) . .
O20 V5 V11 O22 179.0(4) . .
O25 V5 V11 O22 24.6(4) . .
O1 V5 V11 O22 100.4(4) . .
V10 V5 V11 O22 74.5(4) . .
O26 V5 V11 O7 143.3(3) . .
O22 V5 V11 O7 -125.7(4) . .
O23 V5 V11 O7 18.3(3) . .
O20 V5 V11 O7 53.3(3) . .
O25 V5 V11 O7 -101.1(3) . .
O1 V5 V11 O7 -25.3(2) . .
V10 V5 V11 O7 -51.2(2) . .
O26 V5 V11 O20 -123.8(3) . 8_565
O22 V5 V11 O20 -32.8(4) . 8_565
O23 V5 V11 O20 111.2(3) . 8_565
O20 V5 V11 O20 146.2(4) . 8_565
O25 V5 V11 O20 -8.2(3) . 8_565
O1 V5 V11 O20 67.6(2) . 8_565
V10 V5 V11 O20 41.7(2) . 8_565
O26 V5 V11 O20 90.0(3) . .
O22 V5 V11 O20 -179.0(4) . .
O23 V5 V11 O20 -35.0(4) . .
O25 V5 V11 O20 -154.4(3) . .
O1 V5 V11 O20 -78.6(3) . .
V10 V5 V11 O20 -104.5(3) . .
O26 V5 V11 V5 -108.9(2) . 8_565
O22 V5 V11 V5 -18.0(4) . 8_565
O23 V5 V11 V5 126.1(3) . 8_565
O20 V5 V11 V5 161.0(2) . 8_565
O25 V5 V11 V5 6.7(2) . 8_565
O1 V5 V11 V5 82.49(14) . 8_565
V10 V5 V11 V5 56.58(14) . 8_565
O26 V5 V11 V6 -173.8(2) . 8_565
O22 V5 V11 V6 -82.9(4) . 8_565
O23 V5 V11 V6 61.2(3) . 8_565
O20 V5 V11 V6 96.1(2) . 8_565
O25 V5 V11 V6 -58.2(2) . 8_565
O1 V5 V11 V6 17.58(15) . 8_565
V10 V5 V11 V6 -8.32(16) . 8_565
O26 V5 V11 V6 120.7(2) . .
O22 V5 V11 V6 -148.3(4) . .
O23 V5 V11 V6 -4.3(3) . .
O20 V5 V11 V6 30.7(2) . .
O25 V5 V11 V6 -123.7(2) . .
O1 V5 V11 V6 -47.85(14) . .
V10 V5 V11 V6 -73.76(12) . .
O12 V6 V11 O21 -8.4(4) . .
O7 V6 V11 O21 -101.9(5) . .
O8 V6 V11 O21 116.0(4) . .
O20 V6 V11 O21 80.3(4) . .
O5 V6 V11 O21 -130.0(3) . .
V8 V6 V11 O21 178.7(3) . .
O12 V6 V11 O22 -142.1(3) . .
O7 V6 V11 O22 124.4(4) . .
O8 V6 V11 O22 -17.7(3) . .
O20 V6 V11 O22 -53.4(3) . .
O5 V6 V11 O22 96.3(3) . .
V8 V6 V11 O22 44.9(2) . .
O12 V6 V11 O7 93.5(4) . .
O8 V6 V11 O7 -142.0(5) . .
O20 V6 V11 O7 -177.8(5) . .
O5 V6 V11 O7 -28.0(4) . .
V8 V6 V11 O7 -79.4(4) . .
O12 V6 V11 O20 122.3(3) . 8_565
O7 V6 V11 O20 28.8(4) . 8_565
O8 V6 V11 O20 -113.2(3) . 8_565
O20 V6 V11 O20 -148.9(4) . 8_565
O5 V6 V11 O20 0.8(3) . 8_565
V8 V6 V11 O20 -50.6(2) . 8_565
O12 V6 V11 O20 -88.7(3) . .
O7 V6 V11 O20 177.8(5) . .
O8 V6 V11 O20 35.7(3) . .
O5 V6 V11 O20 149.7(3) . .
V8 V6 V11 O20 98.3(3) . .
O12 V6 V11 V5 172.9(2) . 8_565
O7 V6 V11 V5 79.4(4) . 8_565
O8 V6 V11 V5 -62.7(3) . 8_565
O20 V6 V11 V5 -98.4(3) . 8_565
O5 V6 V11 V5 51.3(2) . 8_565
V8 V6 V11 V5 -0.07(15) . 8_565
O12 V6 V11 V5 -120.1(2) . .
O7 V6 V11 V5 146.4(4) . .
O8 V6 V11 V5 4.3(2) . .
O20 V6 V11 V5 -31.4(2) . .
O5 V6 V11 V5 118.3(2) . .
V8 V6 V11 V5 66.93(11) . .
O12 V6 V11 V6 109.0(2) . 8_565
O7 V6 V11 V6 15.5(4) . 8_565
O8 V6 V11 V6 -126.6(2) . 8_565
O20 V6 V11 V6 -162.3(3) . 8_565
O5 V6 V11 V6 -12.6(2) . 8_565
V8 V6 V11 V6 -63.97(13) . 8_565
O1 P1 O1 V7 -178.57(9) 8_565 .
O3 P1 O1 V7 -56.8(5) . .
O2 P1 O1 V7 62.0(5) . .
O1 P1 O1 V5 52.0(6) 8_565 .
O3 P1 O1 V5 173.7(4) . .
O2 P1 O1 V5 -67.4(5) . .
O19 V7 O1 P1 -175.3(12) . .
O9 V7 O1 P1 41.1(4) . .
O18 V7 O1 P1 -50.4(4) . .
O8 V7 O1 P1 123.2(5) . .
O23 V7 O1 P1 -131.0(5) . .
V8 V7 O1 P1 79.8(4) . .
V10 V7 O1 P1 -87.7(4) . .
O19 V7 O1 V5 -32.4(14) . .
O9 V7 O1 V5 -176.0(2) . .
O18 V7 O1 V5 92.5(2) . .
O8 V7 O1 V5 -93.9(2) . .
O23 V7 O1 V5 11.9(2) . .
V8 V7 O1 V5 -137.34(16) . .
V10 V7 O1 V5 55.23(12) . .
O26 V5 O1 P1 -179.5(12) . .
O22 V5 O1 P1 -39.1(5) . .
O23 V5 O1 P1 130.7(5) . .
O20 V5 O1 P1 -124.4(5) . .
O25 V5 O1 P1 49.2(4) . .
V11 V5 O1 P1 -78.9(4) . .
V10 V5 O1 P1 86.8(4) . .
O26 V5 O1 V7 37.5(14) . .
O22 V5 O1 V7 178.0(3) . .
O23 V5 O1 V7 -12.2(2) . .
O20 V5 O1 V7 92.7(2) . .
O25 V5 O1 V7 -93.7(2) . .
V11 V5 O1 V7 138.19(16) . .
V10 V5 O1 V7 -56.12(13) . .
O1 P1 O2 V3 53.3(6) 8_565 8_565
O1 P1 O2 V3 173.8(4) . 8_565
O3 P1 O2 V3 -66.4(4) . 8_565
O1 P1 O2 V3 -173.8(4) 8_565 .
O1 P1 O2 V3 -53.3(6) . .
O3 P1 O2 V3 66.4(4) . .
O17 V3 O2 P1 -167.5(9) . .
O18 V3 O2 P1 39.4(5) . .
O24 V3 O2 P1 121.5(5) . .
O14 V3 O2 P1 -50.7(5) . .
O16 V3 O2 P1 -131.9(6) . .
V10 V3 O2 P1 78.3(4) . .
V9 V3 O2 P1 -85.2(5) . .
O17 V3 O2 V3 -24.2(12) . 8_565
O18 V3 O2 V3 -177.3(3) . 8_565
O24 V3 O2 V3 -95.2(3) . 8_565
O14 V3 O2 V3 92.6(3) . 8_565
O16 V3 O2 V3 11.4(3) . 8_565
V10 V3 O2 V3 -138.4(2) . 8_565
V9 V3 O2 V3 58.11(19) . 8_565
O1 P1 O3 V2 -59.8(5) 8_565 8_565
O1 P1 O3 V2 178.2(4) . 8_565
O2 P1 O3 V2 59.2(4) . 8_565
O1 P1 O3 V2 -178.2(4) 8_565 .
O1 P1 O3 V2 59.8(5) . .
O2 P1 O3 V2 -59.2(4) . .
O10 V2 O3 P1 173.8(14) . .
O11 V2 O3 P1 132.9(5) . .
O14 V2 O3 P1 41.6(4) . .
O9 V2 O3 P1 -47.3(4) . .
O6 V2 O3 P1 -127.0(5) . .
V9 V2 O3 P1 84.1(4) . .
V8 V2 O3 P1 -84.7(4) . .
O10 V2 O3 V2 39.8(16) . 8_565
O11 V2 O3 V2 -1.1(3) . 8_565
O14 V2 O3 V2 -92.4(2) . 8_565
O9 V2 O3 V2 178.7(2) . 8_565
O6 V2 O3 V2 99.0(3) . 8_565
V9 V2 O3 V2 -49.86(16) . 8_565
V8 V2 O3 V2 141.4(2) . 8_565
O13 V8 O5 V6 -104.3(4) . .
O9 V8 O5 V6 76.3(4) . .
O6 V8 O5 V6 151.2(3) . .
O8 V8 O5 V6 -1.0(2) . .
V7 V8 O5 V6 32.7(3) . .
V1 V8 O5 V6 149.7(4) . .
V2 V8 O5 V6 118.17(19) . .
O13 V8 O5 V1 106.0(4) . .
O9 V8 O5 V1 -73.4(4) . .
O6 V8 O5 V1 1.5(2) . .
O8 V8 O5 V1 -150.7(3) . .
V6 V8 O5 V1 -149.7(4) . .
V7 V8 O5 V1 -117.05(18) . .
V2 V8 O5 V1 -31.5(3) . .
O12 V6 O5 V8 101.9(3) . .
O7 V6 O5 V8 -152.8(3) . .
O8 V6 O5 V8 1.0(3) . .
O20 V6 O5 V8 -81.6(7) . .
V11 V6 O5 V8 -135.23(17) . .
O12 V6 O5 V1 -138.2(6) . .
O7 V6 O5 V1 -32.9(6) . .
O8 V6 O5 V1 120.9(6) . .
O20 V6 O5 V1 38.3(10) . .
V8 V6 O5 V1 119.9(7) . .
V11 V6 O5 V1 -15.3(7) . .
O4 V1 O5 V8 -101.2(3) . .
O5 V1 O5 V8 155.11(11) 8_565 .
O6 V1 O5 V8 90.0(6) 8_565 .
O6 V1 O5 V8 -1.5(2) . .
V8 V1 O5 V8 136.45(18) 8_565 .
O4 V1 O5 V6 139.3(6) . .
O5 V1 O5 V6 35.5(7) 8_565 .
O6 V1 O5 V6 -29.6(10) 8_565 .
O6 V1 O5 V6 -121.1(6) . .
V8 V1 O5 V6 16.9(7) 8_565 .
V8 V1 O5 V6 -119.6(7) . .
O13 V8 O6 V2 116.8(3) . .
O9 V8 O6 V2 2.6(2) . .
O5 V8 O6 V2 -129.1(3) . .
O8 V8 O6 V2 -63.3(6) . .
V6 V8 O6 V2 -107.3(2) . .
V7 V8 O6 V2 -19.0(3) . .
V1 V8 O6 V2 -127.6(3) . .
O13 V8 O6 V1 -115.6(3) . .
O9 V8 O6 V1 130.3(3) . .
O5 V8 O6 V1 -1.5(2) . .
O8 V8 O6 V1 64.3(5) . .
V6 V8 O6 V1 20.4(3) . .
V7 V8 O6 V1 108.62(19) . .
V2 V8 O6 V1 127.6(3) . .
O10 V2 O6 V8 -101.8(3) . .
O11 V2 O6 V8 156.9(3) . .
O14 V2 O6 V8 58.5(7) . .
O9 V2 O6 V8 -2.5(2) . .
O3 V2 O6 V8 87.7(2) . .
V9 V2 O6 V8 133.01(18) . .
O10 V2 O6 V1 154.7(4) . .
O11 V2 O6 V1 53.4(4) . .
O14 V2 O6 V1 -45.0(8) . .
O9 V2 O6 V1 -106.0(4) . .
O3 V2 O6 V1 -15.8(3) . .
V9 V2 O6 V1 29.5(5) . .
V8 V2 O6 V1 -103.5(4) . .
O4 V1 O6 V8 103.4(3) . .
O5 V1 O6 V8 -65.6(6) 8_565 .
O5 V1 O6 V8 1.4(2) . .
O6 V1 O6 V8 -152.66(11) 8_565 .
V8 V1 O6 V8 -127.5(2) 8_565 .
O4 V1 O6 V2 -152.4(4) . .
O5 V1 O6 V2 38.7(8) 8_565 .
O5 V1 O6 V2 105.7(4) . .
O6 V1 O6 V2 -48.4(4) 8_565 .
V8 V1 O6 V2 -23.3(5) 8_565 .
V8 V1 O6 V2 104.3(4) . .
O21 V11 O7 V6 -101.8(3) . 8_565
O22 V11 O7 V6 78.2(3) . 8_565
O20 V11 O7 V6 1.5(3) 8_565 8_565
O20 V11 O7 V6 154.8(4) . 8_565
V5 V11 O7 V6 34.9(3) 8_565 8_565
V5 V11 O7 V6 121.4(2) . 8_565
V6 V11 O7 V6 156.3(6) . 8_565
O21 V11 O7 V6 101.8(3) . .
O22 V11 O7 V6 -78.2(3) . .
O20 V11 O7 V6 -154.8(4) 8_565 .
O20 V11 O7 V6 -1.5(3) . .
V5 V11 O7 V6 -121.4(2) 8_565 .
V5 V11 O7 V6 -34.9(4) . .
V6 V11 O7 V6 -156.3(6) 8_565 .
O12 V6 O7 V11 -98.4(4) . .
O8 V6 O7 V11 86.4(7) . .
O20 V6 O7 V11 1.5(3) . .
O5 V6 O7 V11 157.5(3) . .
V8 V6 O7 V11 136.8(2) . .
O12 V6 O7 V6 133.6(9) . 8_565
O8 V6 O7 V6 -41.5(13) . 8_565
O20 V6 O7 V6 -126.4(9) . 8_565
O5 V6 O7 V6 29.6(9) . 8_565
V8 V6 O7 V6 8.9(10) . 8_565
V11 V6 O7 V6 -127.9(11) . 8_565
O12 V6 O8 V8 -103.5(3) . .
O7 V6 O8 V8 71.7(7) . .
O20 V6 O8 V8 153.9(2) . .
O5 V6 O8 V8 -0.9(2) . .
V11 V6 O8 V8 130.40(17) . .
O12 V6 O8 V7 155.2(4) . .
O7 V6 O8 V7 -29.6(8) . .
O20 V6 O8 V7 52.6(4) . .
O5 V6 O8 V7 -102.2(4) . .
V8 V6 O8 V7 -101.3(4) . .
V11 V6 O8 V7 29.1(5) . .
O13 V8 O8 V6 114.9(3) . .
O9 V8 O8 V6 -130.4(3) . .
O5 V8 O8 V6 1.0(3) . .
O6 V8 O8 V6 -64.9(5) . .
V7 V8 O8 V6 -129.2(3) . .
V1 V8 O8 V6 -20.8(3) . .
V2 V8 O8 V6 -107.8(2) . .
O13 V8 O8 V7 -115.8(3) . .
O9 V8 O8 V7 -1.1(3) . .
O5 V8 O8 V7 130.2(3) . .
O6 V8 O8 V7 64.3(6) . .
V6 V8 O8 V7 129.2(3) . .
V1 V8 O8 V7 108.5(2) . .
V2 V8 O8 V7 21.4(3) . .
O19 V7 O8 V6 -156.6(4) . .
O9 V7 O8 V6 102.9(4) . .
O18 V7 O8 V6 31.4(9) . .
O23 V7 O8 V6 -55.6(4) . .
O1 V7 O8 V6 13.0(3) . .
V8 V7 O8 V6 101.9(4) . .
V10 V7 O8 V6 -32.1(5) . .
O19 V7 O8 V8 101.6(3) . .
O9 V7 O8 V8 1.1(2) . .
O18 V7 O8 V8 -70.5(7) . .
O23 V7 O8 V8 -157.4(3) . .
O1 V7 O8 V8 -88.8(2) . .
V10 V7 O8 V8 -133.99(17) . .
O13 V8 O9 V7 105.1(4) . .
O5 V8 O9 V7 -75.6(4) . .
O6 V8 O9 V7 -151.1(3) . .
O8 V8 O9 V7 1.2(3) . .
V6 V8 O9 V7 -31.6(3) . .
V1 V8 O9 V7 -117.86(19) . .
V2 V8 O9 V7 -148.4(4) . .
O13 V8 O9 V2 -106.5(4) . .
O5 V8 O9 V2 72.8(4) . .
O6 V8 O9 V2 -2.7(2) . .
O8 V8 O9 V2 149.6(3) . .
V6 V8 O9 V2 116.86(19) . .
V7 V8 O9 V2 148.4(4) . .
V1 V8 O9 V2 30.5(3) . .
O19 V7 O9 V8 -99.3(3) . .
O18 V7 O9 V8 159.3(3) . .
O8 V7 O9 V8 -1.1(3) . .
O23 V7 O9 V8 94.8(7) . .
O1 V7 O9 V8 73.6(3) . .
V10 V7 O9 V8 141.47(15) . .
O19 V7 O9 V2 140.3(5) . .
O18 V7 O9 V2 38.9(5) . .
O8 V7 O9 V2 -121.5(5) . .
O23 V7 O9 V2 -25.6(10) . .
O1 V7 O9 V2 -46.7(5) . .
V8 V7 O9 V2 -120.4(6) . .
V10 V7 O9 V2 21.1(6) . .
O10 V2 O9 V8 102.2(3) . .
O11 V2 O9 V8 -69.9(8) . .
O14 V2 O9 V8 -156.7(3) . .
O6 V2 O9 V8 2.6(2) . .
O3 V2 O9 V8 -70.5(3) . .
V9 V2 O9 V8 -138.40(16) . .
O10 V2 O9 V7 -137.9(5) . .
O11 V2 O9 V7 50.0(10) . .
O14 V2 O9 V7 -36.8(5) . .
O6 V2 O9 V7 122.5(5) . .
O3 V2 O9 V7 49.3(5) . .
V9 V2 O9 V7 -18.5(6) . .
V8 V2 O9 V7 119.9(6) . .
O10 V2 O11 V2 -171.1(5) . 8_565
O14 V2 O11 V2 87.6(5) . 8_565
O9 V2 O11 V2 1.0(12) . 8_565
O6 V2 O11 V2 -68.9(5) . 8_565
O3 V2 O11 V2 1.7(4) . 8_565
V9 V2 O11 V2 88.1(5) . 8_565
V8 V2 O11 V2 -49.2(6) . 8_565
O10 V2 O11 V9 100.8(3) . .
O14 V2 O11 V9 -0.5(3) . .
O9 V2 O11 V9 -87.1(8) . .
O6 V2 O11 V9 -157.0(3) . .
O3 V2 O11 V9 -86.4(3) . .
V8 V2 O11 V9 -137.35(18) . .
O15 V9 O11 V2 116.1(2) . 8_565
O14 V9 O11 V2 -0.5(3) 8_565 8_565
O14 V9 O11 V2 -127.3(3) . 8_565
O16 V9 O11 V2 -63.9(2) . 8_565
V2 V9 O11 V2 -127.8(4) . 8_565
V3 V9 O11 V2 -106.41(14) . 8_565
V3 V9 O11 V2 -21.4(3) 8_565 8_565
O15 V9 O11 V2 -116.1(2) . .
O14 V9 O11 V2 127.3(3) 8_565 .
O14 V9 O11 V2 0.5(3) . .
O16 V9 O11 V2 63.9(2) . .
V2 V9 O11 V2 127.8(4) 8_565 .
V3 V9 O11 V2 21.4(3) . .
V3 V9 O11 V2 106.41(14) 8_565 .
O15 V9 O14 V2 107.2(4) . .
O14 V9 O14 V2 -88.3(4) 8_565 .
O11 V9 O14 V2 -0.5(3) . .
O16 V9 O14 V2 -157.0(3) . .
V2 V9 O14 V2 -38.0(2) 8_565 .
V3 V9 O14 V2 -151.3(4) . .
V3 V9 O14 V2 -123.05(17) 8_565 .
O15 V9 O14 V3 -101.5(4) . .
O14 V9 O14 V3 63.0(5) 8_565 .
O11 V9 O14 V3 150.8(3) . .
O16 V9 O14 V3 -5.7(3) . .
V2 V9 O14 V3 113.3(2) 8_565 .
V2 V9 O14 V3 151.3(4) . .
V3 V9 O14 V3 28.2(3) 8_565 .
O10 V2 O14 V9 -99.9(3) . .
O11 V2 O14 V9 0.6(3) . .
O9 V2 O14 V9 159.1(3) . .
O6 V2 O14 V9 99.8(6) . .
O3 V2 O14 V9 72.0(2) . .
V8 V2 O14 V9 141.83(14) . .
O10 V2 O14 V3 137.3(6) . .
O11 V2 O14 V3 -122.3(6) . .
O9 V2 O14 V3 36.2(6) . .
O6 V2 O14 V3 -23.0(11) . .
O3 V2 O14 V3 -50.9(6) . .
V9 V2 O14 V3 -122.9(7) . .
V8 V2 O14 V3 19.0(7) . .
O17 V3 O14 V9 100.5(3) . .
O18 V3 O14 V9 -156.5(3) . .
O24 V3 O14 V9 -84.3(7) . .
O16 V3 O14 V9 6.0(3) . .
O2 V3 O14 V9 -65.6(3) . .
V10 V3 O14 V9 -137.29(18) . .
O17 V3 O14 V2 -140.2(6) . .
O18 V3 O14 V2 -37.2(6) . .
O24 V3 O14 V2 35.0(11) . .
O16 V3 O14 V2 125.4(6) . .
O2 V3 O14 V2 53.8(6) . .
V10 V3 O14 V2 -17.9(7) . .
V9 V3 O14 V2 119.4(7) . .
O17 V3 O16 V3 155.9(4) . 8_565
O18 V3 O16 V3 -41.5(11) . 8_565
O24 V3 O16 V3 53.2(5) . 8_565
O14 V3 O16 V3 -102.6(5) . 8_565
O2 V3 O16 V3 -15.2(4) . 8_565
V10 V3 O16 V3 31.9(6) . 8_565
V9 V3 O16 V3 -97.5(5) . 8_565
O17 V3 O16 V9 -106.6(3) . .
O18 V3 O16 V9 56.0(9) . .
O24 V3 O16 V9 150.7(3) . .
O14 V3 O16 V9 -5.1(2) . .
O2 V3 O16 V9 82.3(3) . .
V10 V3 O16 V9 129.4(2) . .
O15 V9 O16 V3 -120.1(2) . 8_565
O14 V9 O16 V3 -5.4(3) 8_565 8_565
O14 V9 O16 V3 125.2(3) . 8_565
O11 V9 O16 V3 59.9(2) . 8_565
V2 V9 O16 V3 13.2(3) 8_565 8_565
V2 V9 O16 V3 106.64(14) . 8_565
V3 V9 O16 V3 119.9(4) . 8_565
O15 V9 O16 V3 120.1(2) . .
O14 V9 O16 V3 -125.2(3) 8_565 .
O14 V9 O16 V3 5.4(3) . .
O11 V9 O16 V3 -59.9(2) . .
V2 V9 O16 V3 -106.64(14) 8_565 .
V2 V9 O16 V3 -13.2(3) . .
V3 V9 O16 V3 -119.9(4) 8_565 .
O28 V10 O18 V3 106.1(4) . .
O25 V10 O18 V3 -77.0(4) . .
O24 V10 O18 V3 1.2(3) . .
O23 V10 O18 V3 -150.5(3) . .
V4 V10 O18 V3 -31.7(3) . .
V5 V10 O18 V3 -117.79(18) . .
V7 V10 O18 V3 -146.5(4) . .
O28 V10 O18 V7 -107.4(4) . .
O25 V10 O18 V7 69.6(4) . .
O24 V10 O18 V7 147.7(3) . .
O23 V10 O18 V7 -4.0(3) . .
V3 V10 O18 V7 146.5(4) . .
V4 V10 O18 V7 114.8(2) . .
V5 V10 O18 V7 28.8(3) . .
O17 V3 O18 V10 -101.2(3) . .
O24 V3 O18 V10 -1.1(3) . .
O14 V3 O18 V10 156.0(3) . .
O16 V3 O18 V10 96.5(8) . .
O2 V3 O18 V10 71.7(3) . .
V9 V3 O18 V10 139.77(15) . .
O17 V3 O18 V7 140.4(5) . .
O24 V3 O18 V7 -119.5(5) . .
O14 V3 O18 V7 37.6(5) . .
O16 V3 O18 V7 -21.9(11) . .
O2 V3 O18 V7 -46.7(5) . .
V10 V3 O18 V7 -118.4(6) . .
V9 V3 O18 V7 21.4(6) . .
O19 V7 O18 V10 101.3(3) . .
O9 V7 O18 V10 -156.6(3) . .
O8 V7 O18 V10 -86.7(7) . .
O23 V7 O18 V10 3.9(3) . .
O1 V7 O18 V10 -68.9(3) . .
V8 V7 O18 V10 -140.04(16) . .
O19 V7 O18 V3 -141.4(5) . .
O9 V7 O18 V3 -39.3(5) . .
O8 V7 O18 V3 30.6(10) . .
O23 V7 O18 V3 121.3(5) . .
O1 V7 O18 V3 48.4(5) . .
V8 V7 O18 V3 -22.7(6) . .
V10 V7 O18 V3 117.3(6) . .
O26 V5 O20 V6 160.1(5) . .
O22 V5 O20 V6 -99.0(5) . .
O23 V5 O20 V6 57.2(5) . .
O25 V5 O20 V6 -28.1(10) . .
O1 V5 O20 V6 -10.5(4) . .
V11 V5 O20 V6 -99.7(5) . .
V10 V5 O20 V6 33.3(6) . .
O26 V5 O20 V11 -100.2(3) . .
O22 V5 O20 V11 0.6(3) . .
O23 V5 O20 V11 156.8(2) . .
O25 V5 O20 V11 71.6(7) . .
O1 V5 O20 V11 89.2(2) . .
V10 V5 O20 V11 132.95(18) . .
O12 V6 O20 V5 -158.7(4) . .
O7 V6 O20 V5 97.3(5) . .
O8 V6 O20 V5 -55.2(5) . .
O5 V6 O20 V5 24.8(9) . .
V8 V6 O20 V5 -32.2(6) . .
V11 V6 O20 V5 98.7(5) . .
O12 V6 O20 V11 102.6(3) . .
O7 V6 O20 V11 -1.5(3) . .
O8 V6 O20 V11 -153.9(2) . .
O5 V6 O20 V11 -74.0(7) . .
V8 V6 O20 V11 -130.91(18) . .
O21 V11 O20 V5 111.3(4) . .
O22 V11 O20 V5 -0.7(3) . .
O7 V11 O20 V5 -130.5(3) . .
O20 V11 O20 V5 -69.7(6) 8_565 .
V5 V11 O20 V5 -21.9(3) 8_565 .
V6 V11 O20 V5 -112.05(18) 8_565 .
V6 V11 O20 V5 -132.0(3) . .
O21 V11 O20 V6 -116.7(4) . .
O22 V11 O20 V6 131.3(3) . .
O7 V11 O20 V6 1.5(3) . .
O20 V11 O20 V6 62.3(7) 8_565 .
V5 V11 O20 V6 110.13(19) 8_565 .
V5 V11 O20 V6 132.0(3) . .
V6 V11 O20 V6 19.9(3) 8_565 .
O21 V11 O22 V5 103.6(3) . 8_565
O7 V11 O22 V5 -76.4(3) . 8_565
O20 V11 O22 V5 -0.7(3) 8_565 8_565
O20 V11 O22 V5 -152.1(3) . 8_565
V5 V11 O22 V5 -152.7(6) . 8_565
V6 V11 O22 V5 -33.2(3) 8_565 8_565
V6 V11 O22 V5 -119.6(2) . 8_565
O21 V11 O22 V5 -103.6(3) . .
O7 V11 O22 V5 76.4(3) . .
O20 V11 O22 V5 152.1(3) 8_565 .
O20 V11 O22 V5 0.7(3) . .
V5 V11 O22 V5 152.7(6) 8_565 .
V6 V11 O22 V5 119.6(2) 8_565 .
V6 V11 O22 V5 33.2(4) . .
O26 V5 O22 V11 98.8(4) . .
O23 V5 O22 V11 -98.5(7) . .
O20 V5 O22 V11 -0.7(3) . .
O25 V5 O22 V11 -160.2(3) . .
O1 V5 O22 V11 -73.9(3) . .
V10 V5 O22 V11 -141.5(2) . .
O26 V5 O22 V5 -141.7(8) . 8_565
O23 V5 O22 V5 21.0(14) . 8_565
O20 V5 O22 V5 118.8(8) . 8_565
O25 V5 O22 V5 -40.8(8) . 8_565
O1 V5 O22 V5 45.6(8) . 8_565
V11 V5 O22 V5 119.5(10) . 8_565
V10 V5 O22 V5 -22.0(10) . 8_565
O26 V5 O23 V10 103.5(3) . .
O22 V5 O23 V10 -59.1(8) . .
O20 V5 O23 V10 -154.2(2) . .
O25 V5 O23 V10 3.9(2) . .
O1 V5 O23 V10 -85.2(2) . .
V11 V5 O23 V10 -130.39(19) . .
O26 V5 O23 V7 -153.5(4) . .
O22 V5 O23 V7 43.8(9) . .
O20 V5 O23 V7 -51.2(4) . .
O25 V5 O23 V7 106.9(4) . .
O1 V5 O23 V7 17.8(3) . .
V11 V5 O23 V7 -27.4(5) . .
V10 V5 O23 V7 103.0(4) . .
O28 V10 O23 V5 -118.6(3) . .
O18 V10 O23 V5 128.2(3) . .
O25 V10 O23 V5 -4.1(2) . .
O24 V10 O23 V5 61.5(5) . .
V3 V10 O23 V5 106.1(2) . .
V4 V10 O23 V5 17.4(3) . .
V7 V10 O23 V5 124.4(3) . .
O28 V10 O23 V7 117.1(3) . .
O18 V10 O23 V7 3.9(3) . .
O25 V10 O23 V7 -128.5(3) . .
O24 V10 O23 V7 -62.9(6) . .
V3 V10 O23 V7 -18.2(3) . .
V4 V10 O23 V7 -107.0(2) . .
V5 V10 O23 V7 -124.4(3) . .
O19 V7 O23 V5 153.5(4) . .
O9 V7 O23 V5 -40.4(9) . .
O18 V7 O23 V5 -106.9(4) . .
O8 V7 O23 V5 52.1(4) . .
O1 V7 O23 V5 -18.2(3) . .
V8 V7 O23 V5 29.6(5) . .
V10 V7 O23 V5 -103.2(4) . .
O19 V7 O23 V10 -103.3(3) . .
O9 V7 O23 V10 62.8(8) . .
O18 V7 O23 V10 -3.7(2) . .
O8 V7 O23 V10 155.3(3) . .
O1 V7 O23 V10 85.0(3) . .
V8 V7 O23 V10 132.82(18) . .
O28 V10 O24 V4 115.0(3) . .
O18 V10 O24 V4 -131.1(3) . .
O25 V10 O24 V4 0.2(2) . .
O23 V10 O24 V4 -65.0(5) . .
V3 V10 O24 V4 -129.9(3) . .
V5 V10 O24 V4 -23.8(3) . .
V7 V10 O24 V4 -107.66(19) . .
O28 V10 O24 V3 -115.1(3) . .
O18 V10 O24 V3 -1.1(3) . .
O25 V10 O24 V3 130.1(3) . .
O23 V10 O24 V3 64.9(6) . .
V4 V10 O24 V3 129.9(3) . .
V5 V10 O24 V3 106.2(2) . .
V7 V10 O24 V3 22.3(3) . .
O27 V4 O24 V10 -102.4(3) . .
O24 V4 O24 V10 154.26(12) 8_565 .
O25 V4 O24 V10 68.5(7) 8_565 .
O25 V4 O24 V10 -0.2(2) . .
V10 V4 O24 V10 130.9(2) 8_565 .
O27 V4 O24 V3 156.1(4) . .
O24 V4 O24 V3 52.8(5) 8_565 .
O25 V4 O24 V3 -33.0(9) 8_565 .
O25 V4 O24 V3 -101.7(4) . .
V10 V4 O24 V3 29.4(6) 8_565 .
V10 V4 O24 V3 -101.5(4) . .
O17 V3 O24 V10 102.7(3) . .
O18 V3 O24 V10 1.1(2) . .
O14 V3 O24 V10 -72.6(7) . .
O16 V3 O24 V10 -158.7(3) . .
O2 V3 O24 V10 -92.1(2) . .
V9 V3 O24 V10 -129.6(2) . .
O17 V3 O24 V4 -155.0(4) . .
O18 V3 O24 V4 103.4(4) . .
O14 V3 O24 V4 29.8(9) . .
O16 V3 O24 V4 -56.4(5) . .
O2 V3 O24 V4 10.2(4) . .
V10 V3 O24 V4 102.3(5) . .
V9 V3 O24 V4 -27.2(6) . .
O28 V10 O25 V4 -104.8(4) . .
O18 V10 O25 V4 78.4(4) . .
O24 V10 O25 V4 -0.2(2) . .
O23 V10 O25 V4 151.7(3) . .
V3 V10 O25 V4 33.9(2) . .
V5 V10 O25 V4 147.6(4) . .
V7 V10 O25 V4 118.36(17) . .
O28 V10 O25 V5 107.6(4) . .
O18 V10 O25 V5 -69.3(4) . .
O24 V10 O25 V5 -147.8(3) . .
O23 V10 O25 V5 4.1(2) . .
V3 V10 O25 V5 -113.78(19) . .
V4 V10 O25 V5 -147.6(4) . .
V7 V10 O25 V5 -29.3(3) . .
O27 V4 O25 V10 100.0(3) . .
O24 V4 O25 V10 -89.1(6) 8_565 .
O24 V4 O25 V10 0.2(2) . .
O25 V4 O25 V10 -156.31(10) 8_565 .
V10 V4 O25 V10 -137.93(17) 8_565 .
O27 V4 O25 V5 -143.2(5) . .
O24 V4 O25 V5 27.6(10) 8_565 .
O24 V4 O25 V5 116.9(5) . .
O25 V4 O25 V5 -39.6(6) 8_565 .
V10 V4 O25 V5 -21.2(6) 8_565 .
V10 V4 O25 V5 116.7(6) . .
O26 V5 O25 V10 -103.8(3) . .
O22 V5 O25 V10 154.8(3) . .
O23 V5 O25 V10 -4.1(2) . .
O20 V5 O25 V10 84.4(7) . .
O1 V5 O25 V10 67.6(2) . .
V11 V5 O25 V10 139.03(17) . .
O26 V5 O25 V4 139.9(5) . .
O22 V5 O25 V4 38.4(6) . .
O23 V5 O25 V4 -120.5(5) . .
O20 V5 O25 V4 -31.9(10) . .
O1 V5 O25 V4 -48.7(5) . .
V11 V5 O25 V4 22.7(6) . .
V10 V5 O25 V4 -116.3(6) . .
N2 Ni3 N1 C1 11.6(12) . .
N4 Ni3 N1 C1 -128(16) . .
N3 Ni3 N1 C1 -168.3(12) . .
N1 Ni3 N2 C2 19.3(9) . .
N4 Ni3 N2 C2 -161.9(9) . .
N3 Ni3 N2 C2 34(68) . .
N2 Ni3 N3 C4 149(67) . .
N1 Ni3 N3 C4 163.0(11) . .
N4 Ni3 N3 C4 -15.9(11) . .
N2 Ni3 N4 C3 165.8(9) . .
N1 Ni3 N4 C3 -55(16) . .
N3 Ni3 N4 C3 -14.4(10) . .
N6 Ni2 N5 C7 34(11) 8_565 .
N6 Ni2 N5 C7 21.7(8) . .
N5 Ni2 N5 C7 -158.8(6) 8_565 .
N6 Ni2 N6 C8 -172.6(7) 8_565 .
N5 Ni2 N6 C8 -161(10) 8_565 .
N5 Ni2 N6 C8 6.9(9) . .
N8 Ni1 N7 C11 76(30) 8_565 .
N8 Ni1 N7 C11 16.5(7) . .
N7 Ni1 N7 C11 -164.1(6) 8_565 .
N8 Ni1 N8 C10 -166.3(5) 8_565 .
N7 Ni1 N8 C10 -107(30) 8_565 .
N7 Ni1 N8 C10 13.1(7) . .
Ni3 N1 C1 C2 -38.4(15) . .
Ni3 N2 C2 C5 -165.6(14) . .
Ni3 N2 C2 C1 -44.3(14) . .
N1 C1 C2 C5 176.7(15) . .
N1 C1 C2 N2 52.7(16) . .
Ni3 N4 C3 C6 -92(3) . .
Ni3 N4 C3 C4 41.3(14) . .
Ni3 N3 C4 C3 40.1(15) . .
C6 C3 C4 N3 84(3) . .
N4 C3 C4 N3 -51.7(16) . .
Ni2 N5 C7 C9A -165.5(17) . .
Ni2 N5 C7 C8 -44.5(13) . .
Ni2 N6 C8 C9B -159(2) . .
Ni2 N6 C8 C7 -33.3(14) . .
C9A C7 C8 C9B -34(2) . .
N5 C7 C8 C9B -169.4(16) . .
C9A C7 C8 N6 -175.3(14) . .
N5 C7 C8 N6 48.9(15) . .
Ni1 N8 C10 C11 -38.8(9) . .
Ni1 N8 C10 C12 -159.8(10) . .
Ni1 N7 C11 C10 -41.8(10) . .
N8 C10 C11 N7 50.6(10) . .
C12 C10 C11 N7 174.0(9) . .
